data_4084896
loop_
_publ_author_name
'Espada, Mar\?\'ia F.'
'Poveda, Manuel L.'
'Carmona, Ernesto'

_publ_section_title
;
 Reactivity of a Cationic (C5Me5)IrIII-Cyclometalated Phosphine Complex
 with Alkynes
;
_journal_issue 24
_journal_name_full Organometallics
_journal_page_first 7164
_journal_paper_doi 10.1021/om5009742
_journal_volume 33
_journal_year 2014
_chemical_formula_sum 'C134 H106 B2 F48 Ir2 P2'
_chemical_formula_weight 3096.15
_chemical_name_systematic
; 
 ? 
;
_space_group_IT_number 19
_symmetry_cell_setting orthorhombic
_symmetry_space_group_name_Hall 'P 2ac 2ab'
_symmetry_space_group_name_H-M 'P 21 21 21'
_atom_sites_solution_hydrogens geom
_atom_sites_solution_primary direct
_atom_sites_solution_secondary difmap
_audit_creation_method SHELXL-97
_cell_angle_alpha 90.00
_cell_angle_beta 90.00
_cell_angle_gamma 90.00
_cell_formula_units_Z 4
_cell_length_a 19.9766(5)
_cell_length_b 24.9257(8)
_cell_length_c 28.1839(9)
_cell_measurement_temperature 296(2)
_cell_volume 14033.6(7)
_computing_structure_refinement 'SHELXL-97 (Sheldrick, 2008)'
_computing_structure_solution 'SHELXS-97 (Sheldrick, 2008)'
_diffrn_ambient_temperature 296(2)
_diffrn_measured_fraction_theta_full 1.000
_diffrn_measured_fraction_theta_max 1.000
_diffrn_radiation_monochromator graphite
_diffrn_radiation_source 'fine-focus sealed tube'
_diffrn_radiation_type MoK\a
_diffrn_radiation_wavelength 0.71073
_diffrn_reflns_av_R_equivalents 0.0719
_diffrn_reflns_av_sigmaI/netI 0.0634
_diffrn_reflns_limit_h_max 23
_diffrn_reflns_limit_h_min -18
_diffrn_reflns_limit_k_max 29
_diffrn_reflns_limit_k_min -21
_diffrn_reflns_limit_l_max 33
_diffrn_reflns_limit_l_min -24
_diffrn_reflns_number 128285
_diffrn_reflns_theta_full 25.25
_diffrn_reflns_theta_max 25.25
_diffrn_reflns_theta_min 1.09
_exptl_absorpt_coefficient_mu 2.027
_exptl_absorpt_correction_T_max 0.7645
_exptl_absorpt_correction_T_min 0.6312
_exptl_absorpt_correction_type multi-scan
_exptl_absorpt_process_details 'APEX2 Software Suite; Bruker 2005'
_exptl_crystal_density_diffrn 1.465
_exptl_crystal_density_method 'not measured'
_exptl_crystal_description prism
_exptl_crystal_F_000 6144
_exptl_crystal_size_max 0.25
_exptl_crystal_size_mid 0.23
_exptl_crystal_size_min 0.14
_platon_squeeze_details
;
;
_refine_diff_density_max 4.661
_refine_diff_density_min -2.120
_refine_diff_density_rms 0.142
_refine_ls_extinction_method none
_refine_ls_goodness_of_fit_ref 1.034
_refine_ls_hydrogen_treatment constr
_refine_ls_matrix_type fullcycle
_refine_ls_number_parameters 1850
_refine_ls_number_reflns 25409
_refine_ls_number_restraints 702
_refine_ls_restrained_S_all 1.041
_refine_ls_R_factor_all 0.0712
_refine_ls_R_factor_gt 0.0599
_refine_ls_shift/su_max 0.025
_refine_ls_shift/su_mean 0.005
_refine_ls_structure_factor_coef Fsqd
_refine_ls_weighting_details 'calc w=1/[\s^2^(Fo^2^)+(0.1113P)^2^+0.0000P] where P=(Fo^2^+2Fc^2^)/3'
_refine_ls_weighting_scheme calc
_refine_ls_wR_factor_gt 0.1566
_refine_ls_wR_factor_ref 0.1633
_reflns_number_gt 21010
_reflns_number_total 25409
_reflns_threshold_expression >2sigma(I)
_cod_data_source_file om5009742_si_002.cif
_cod_data_source_block 6
_cod_depositor_comments 'Adding full bibliography for 4084892--4084898.cif.'
_cod_original_sg_symbol_H-M P2(1)2(1)2(1)
_cod_database_code 4084896

loop_
_symmetry_equiv_pos_as_xyz
'x, y, z'
'x+1/2, -y+1/2, -z'
'-x, y+1/2, -z+1/2'
'-x+1/2, -y, z+1/2'

loop_
_atom_site_label
_atom_site_type_symbol
_atom_site_fract_x
_atom_site_fract_y
_atom_site_fract_z
_atom_site_U_iso_or_equiv
_atom_site_adp_type
_atom_site_occupancy
_atom_site_symmetry_multiplicity
_atom_site_calc_flag
_atom_site_refinement_flags
_atom_site_disorder_assembly
_atom_site_disorder_group
Ir1 Ir 0.165032(13) 0.333830(12) 0.567460(11) 0.02895(8) Uani 1 1 d . . .
P1 P 0.05849(9) 0.31218(8) 0.54722(7) 0.0236(4) Uani 1 1 d . . .
C1 C 0.2656(4) 0.2598(4) 0.5069(3) 0.043(2) Uani 1 1 d . . .
H1A H 0.2953 0.2619 0.5341 0.052 Uiso 1 1 calc R . .
H1B H 0.2769 0.2888 0.4854 0.052 Uiso 1 1 calc R . .
C2 C 0.1951(3) 0.2658(3) 0.5229(3) 0.0247(17) Uani 1 1 d . . .
H2 H 0.1623 0.2570 0.4982 0.030 Uiso 1 1 calc R . .
C3 C 0.1747(4) 0.2494(3) 0.5698(3) 0.0283(16) Uani 1 1 d . . .
H3 H 0.2121 0.2372 0.5897 0.034 Uiso 1 1 calc R . .
C4 C 0.1088(4) 0.2189(3) 0.5795(3) 0.033(2) Uani 1 1 d . . .
C5 C 0.0470(3) 0.2441(3) 0.5703(3) 0.0271(17) Uani 1 1 d . . .
C6 C -0.0119(5) 0.2184(4) 0.5831(3) 0.049(3) Uani 1 1 d . . .
C7 C -0.0046(5) 0.1627(5) 0.6006(4) 0.057(3) Uani 1 1 d . . .
H7 H -0.0425 0.1420 0.6063 0.068 Uiso 1 1 calc R . .
C8 C 0.0560(5) 0.1419(4) 0.6084(4) 0.054(3) Uani 1 1 d . . .
H8 H 0.0591 0.1075 0.6211 0.064 Uiso 1 1 calc R . .
C9 C 0.1119(5) 0.1682(4) 0.5986(3) 0.049(2) Uani 1 1 d . . .
H9 H 0.1532 0.1524 0.6047 0.058 Uiso 1 1 calc R . .
C10 C -0.0824(4) 0.2406(4) 0.5821(4) 0.056(3) Uani 1 1 d . . .
H10D H -0.0962 0.2492 0.6139 0.084 Uiso 1 1 calc R . .
H10E H -0.1122 0.2143 0.5690 0.084 Uiso 1 1 calc R . .
H10F H -0.0835 0.2724 0.5630 0.084 Uiso 1 1 calc R . .
C11 C 0.2749(4) 0.2072(4) 0.4825(3) 0.044(2) Uani 1 1 d U . .
C12 C 0.2678(5) 0.2051(5) 0.4324(4) 0.062(3) Uani 1 1 d U . .
H12D H 0.2558 0.2354 0.4151 0.074 Uiso 1 1 calc R . .
C13 C 0.2798(6) 0.1543(6) 0.4093(4) 0.081(4) Uani 1 1 d U . .
H13B H 0.2829 0.1535 0.3764 0.098 Uiso 1 1 calc R . .
C14 C 0.2864(6) 0.1086(6) 0.4332(6) 0.099(4) Uani 1 1 d U . .
H14 H 0.2863 0.0757 0.4176 0.119 Uiso 1 1 calc R . .
C15 C 0.2937(7) 0.1118(6) 0.4830(6) 0.091(4) Uani 1 1 d U . .
H15 H 0.3035 0.0811 0.5004 0.110 Uiso 1 1 calc R . .
C16 C 0.2863(6) 0.1616(5) 0.5067(5) 0.072(3) Uani 1 1 d U . .
H16 H 0.2894 0.1627 0.5396 0.086 Uiso 1 1 calc R . .
C17 C -0.0090(4) 0.3560(4) 0.5682(3) 0.042(2) Uani 1 1 d . . .
H17A H -0.0131 0.3527 0.6020 0.063 Uiso 1 1 calc R . .
H17B H -0.0504 0.3456 0.5535 0.063 Uiso 1 1 calc R . .
H17C H 0.0011 0.3925 0.5601 0.063 Uiso 1 1 calc R . .
C18 C 0.1598(5) 0.3708(4) 0.4987(3) 0.040(2) Uani 1 1 d . . .
H18A H 0.1463 0.4079 0.5027 0.048 Uiso 1 1 calc R . .
H18B H 0.2042 0.3708 0.4849 0.048 Uiso 1 1 calc R . .
C19 C 0.1122(4) 0.3442(4) 0.4643(3) 0.037(2) Uani 1 1 d . . .
C20 C 0.1177(7) 0.3519(5) 0.4172(4) 0.067(3) Uani 1 1 d . . .
H20 H 0.1528 0.3726 0.4057 0.081 Uiso 1 1 calc R . .
C21 C 0.0733(6) 0.3302(5) 0.3857(4) 0.064(3) Uani 1 1 d . . .
H21 H 0.0803 0.3333 0.3532 0.077 Uiso 1 1 calc R . .
C22 C 0.0175(6) 0.3035(5) 0.4033(4) 0.067(3) Uani 1 1 d . . .
H22 H -0.0146 0.2905 0.3823 0.080 Uiso 1 1 calc R . .
C23 C 0.0092(5) 0.2961(5) 0.4508(4) 0.051(3) Uani 1 1 d . . .
C24 C 0.0565(4) 0.3169(4) 0.4822(3) 0.034(2) Uani 1 1 d . . .
C25 C -0.0509(4) 0.2644(5) 0.4662(4) 0.067(4) Uani 1 1 d U . .
H25A H -0.0831 0.2880 0.4804 0.101 Uiso 1 1 calc R . .
H25B H -0.0375 0.2378 0.4889 0.101 Uiso 1 1 calc R . .
H25C H -0.0705 0.2471 0.4392 0.101 Uiso 1 1 calc R . .
C26 C 0.1512(4) 0.3720(3) 0.6396(3) 0.0305(19) Uani 1 1 d . . .
C27 C 0.1683(4) 0.4120(3) 0.6047(3) 0.036(2) Uani 1 1 d . . .
C28 C 0.2354(4) 0.4006(4) 0.5883(3) 0.040(2) Uani 1 1 d . . .
C29 C 0.2578(4) 0.3531(3) 0.6117(3) 0.0268(18) Uani 1 1 d . . .
C30 C 0.2064(4) 0.3370(3) 0.6434(3) 0.0292(18) Uani 1 1 d . . .
C31 C 0.0919(5) 0.3713(4) 0.6718(3) 0.050(3) Uani 1 1 d . . .
H31A H 0.0569 0.3930 0.6584 0.076 Uiso 1 1 calc R . .
H31B H 0.1044 0.3855 0.7022 0.076 Uiso 1 1 calc R . .
H31C H 0.0762 0.3352 0.6754 0.076 Uiso 1 1 calc R . .
C32 C 0.1290(5) 0.4634(4) 0.5944(5) 0.067(3) Uani 1 1 d . . .
H32A H 0.1346 0.4731 0.5617 0.100 Uiso 1 1 calc R . .
H32B H 0.1455 0.4919 0.6142 0.100 Uiso 1 1 calc R . .
H32C H 0.0824 0.4575 0.6009 0.100 Uiso 1 1 calc R . .
C33 C 0.2764(6) 0.4345(5) 0.5544(4) 0.076(4) Uani 1 1 d . . .
H33A H 0.2993 0.4116 0.5323 0.114 Uiso 1 1 calc R . .
H33B H 0.3085 0.4551 0.5720 0.114 Uiso 1 1 calc R . .
H33C H 0.2473 0.4584 0.5373 0.114 Uiso 1 1 calc R . .
C34 C 0.3254(4) 0.3307(4) 0.6086(3) 0.046(2) Uani 1 1 d . . .
H34A H 0.3227 0.2926 0.6036 0.068 Uiso 1 1 calc R . .
H34B H 0.3491 0.3377 0.6376 0.068 Uiso 1 1 calc R . .
H34C H 0.3488 0.3469 0.5826 0.068 Uiso 1 1 calc R . .
C35 C 0.2122(5) 0.2943(4) 0.6804(3) 0.046(2) Uani 1 1 d . . .
H35A H 0.1918 0.2618 0.6691 0.070 Uiso 1 1 calc R . .
H35B H 0.1900 0.3058 0.7089 0.070 Uiso 1 1 calc R . .
H35C H 0.2586 0.2877 0.6871 0.070 Uiso 1 1 calc R . .
Ir2 Ir 0.323926(14) 0.175473(13) 0.927158(12) 0.03335(9) Uani 1 1 d . . .
P2 P 0.43109(9) 0.18646(9) 0.95308(7) 0.0269(5) Uani 1 1 d . . .
C36 C 0.2295(4) 0.2681(4) 0.9669(4) 0.050(3) Uani 1 1 d . . .
H36A H 0.2260 0.2831 0.9353 0.060 Uiso 1 1 calc R . .
H36B H 0.1946 0.2413 0.9705 0.060 Uiso 1 1 calc R . .
C37 C 0.2979(3) 0.2417(3) 0.9731(2) 0.0198(16) Uani 1 1 d . . .
H37 H 0.3345 0.2673 0.9782 0.024 Uiso 1 1 calc R . .
C38 C 0.3039(4) 0.1933(4) 1.0003(3) 0.047(3) Uani 1 1 d . . .
H38 H 0.2607 0.1794 1.0113 0.056 Uiso 1 1 calc R . .
C39 C 0.3614(5) 0.1798(4) 1.0331(3) 0.047(2) Uani 1 1 d . . .
C40 C 0.3448(6) 0.1729(5) 1.0798(3) 0.072(4) Uani 1 1 d . . .
H40 H 0.3013 0.1786 1.0904 0.086 Uiso 1 1 calc R . .
C41 C 0.3948(7) 0.1571(6) 1.1106(4) 0.083(4) Uani 1 1 d . . .
H41 H 0.3844 0.1503 1.1422 0.100 Uiso 1 1 calc R . .
C42 C 0.4589(7) 0.1513(6) 1.0955(5) 0.083(4) Uani 1 1 d . . .
H42 H 0.4917 0.1426 1.1175 0.100 Uiso 1 1 calc R . .
C43 C 0.4776(5) 0.1579(6) 1.0475(4) 0.082(5) Uani 1 1 d . . .
C44 C 0.4269(4) 0.1744(3) 1.0165(3) 0.035(2) Uani 1 1 d . . .
C45 C 0.5483(6) 0.1400(6) 1.0326(5) 0.108(6) Uani 1 1 d . . .
H45A H 0.5793 0.1478 1.0577 0.161 Uiso 1 1 calc R . .
H45B H 0.5614 0.1590 1.0044 0.161 Uiso 1 1 calc R . .
H45C H 0.5482 0.1022 1.0263 0.161 Uiso 1 1 calc R . .
C46 C 0.2198(4) 0.3123(4) 1.0038(4) 0.052(3) Uani 1 1 d D . .
C47 C 0.2238(5) 0.3637(4) 0.9913(4) 0.056(3) Uani 1 1 d D . .
H47 H 0.2311 0.3715 0.9594 0.067 Uiso 1 1 calc R . .
C48 C 0.2178(6) 0.4066(5) 1.0227(5) 0.080(4) Uani 1 1 d D . .
H48 H 0.2207 0.4420 1.0124 0.096 Uiso 1 1 calc R . .
C49 C 0.2079(6) 0.3944(5) 1.0681(4) 0.073(4) Uani 1 1 d D . .
H49 H 0.2030 0.4216 1.0904 0.088 Uiso 1 1 calc R . .
C50 C 0.2045(6) 0.3389(5) 1.0830(4) 0.080(4) Uani 1 1 d D . .
H50 H 0.1983 0.3306 1.1149 0.096 Uiso 1 1 calc R . .
C51 C 0.2102(6) 0.2996(4) 1.0512(4) 0.069(3) Uani 1 1 d D . .
H51 H 0.2078 0.2639 1.0607 0.083 Uiso 1 1 calc R . .
C52 C 0.4949(4) 0.1461(4) 0.9264(4) 0.058(3) Uani 1 1 d . . .
H52A H 0.4831 0.1089 0.9292 0.086 Uiso 1 1 calc R . .
H52B H 0.5368 0.1523 0.9422 0.086 Uiso 1 1 calc R . .
H52C H 0.4991 0.1553 0.8934 0.086 Uiso 1 1 calc R . .
C53 C 0.4509(4) 0.2561(3) 0.9375(3) 0.0332(18) Uani 1 1 d U . .
C54 C 0.4056(4) 0.2770(4) 0.9074(4) 0.048(2) Uani 1 1 d U . .
C55 C 0.4132(5) 0.3307(4) 0.8908(4) 0.054(2) Uani 1 1 d U . .
H55 H 0.3847 0.3442 0.8675 0.065 Uiso 1 1 calc R . .
C56 C 0.4600(5) 0.3607(5) 0.9082(4) 0.067(3) Uani 1 1 d U . .
H56 H 0.4632 0.3962 0.8983 0.081 Uiso 1 1 calc R . .
C57 C 0.5054(6) 0.3415(5) 0.9410(6) 0.093(4) Uani 1 1 d U . .
H57 H 0.5385 0.3641 0.9530 0.111 Uiso 1 1 calc R . .
C58 C 0.5019(5) 0.2882(4) 0.9564(4) 0.058(3) Uani 1 1 d U . .
C59 C 0.5522(6) 0.2678(5) 0.9938(5) 0.082(4) Uani 1 1 d . . .
H59A H 0.5297 0.2443 1.0156 0.124 Uiso 1 1 calc R . .
H59B H 0.5704 0.2978 1.0109 0.124 Uiso 1 1 calc R . .
H59C H 0.5877 0.2487 0.9783 0.124 Uiso 1 1 calc R . .
C60 C 0.3551(5) 0.2421(3) 0.8827(3) 0.040(2) Uani 1 1 d . . .
H60A H 0.3745 0.2283 0.8536 0.048 Uiso 1 1 calc R . .
H60B H 0.3163 0.2635 0.8744 0.048 Uiso 1 1 calc R . .
C61 C 0.2708(5) 0.1477(4) 0.8604(3) 0.043(2) Uani 1 1 d . . .
C62 C 0.2250(4) 0.1457(3) 0.8968(3) 0.036(2) Uani 1 1 d . . .
C63 C 0.2469(4) 0.1085(4) 0.9297(3) 0.039(2) Uani 1 1 d . . .
C64 C 0.3108(5) 0.0874(4) 0.9152(3) 0.041(2) Uani 1 1 d . . .
C65 C 0.3278(5) 0.1131(3) 0.8708(3) 0.044(2) Uani 1 1 d . . .
C66 C 0.2644(7) 0.1758(6) 0.8111(4) 0.087(4) Uani 1 1 d . . .
H66A H 0.2636 0.2140 0.8155 0.130 Uiso 1 1 calc R . .
H66B H 0.2238 0.1645 0.7959 0.130 Uiso 1 1 calc R . .
H66C H 0.3020 0.1663 0.7916 0.130 Uiso 1 1 calc R . .
C67 C 0.1585(4) 0.1718(4) 0.8940(3) 0.052(3) Uani 1 1 d . . .
H67A H 0.1370 0.1701 0.9244 0.078 Uiso 1 1 calc R . .
H67B H 0.1315 0.1536 0.8709 0.078 Uiso 1 1 calc R . .
H67C H 0.1640 0.2087 0.8848 0.078 Uiso 1 1 calc R . .
C68 C 0.2075(6) 0.0880(5) 0.9732(4) 0.074(4) Uani 1 1 d . . .
H68A H 0.2379 0.0713 0.9951 0.112 Uiso 1 1 calc R . .
H68B H 0.1748 0.0622 0.9630 0.112 Uiso 1 1 calc R . .
H68C H 0.1855 0.1175 0.9884 0.112 Uiso 1 1 calc R . .
C69 C 0.3495(5) 0.0429(4) 0.9394(4) 0.067(3) Uani 1 1 d . . .
H69A H 0.3961 0.0461 0.9317 0.101 Uiso 1 1 calc R . .
H69B H 0.3331 0.0088 0.9287 0.101 Uiso 1 1 calc R . .
H69C H 0.3438 0.0457 0.9731 0.101 Uiso 1 1 calc R . .
C70 C 0.3830(5) 0.0991(5) 0.8383(4) 0.070(4) Uani 1 1 d . . .
H70A H 0.3968 0.1306 0.8211 0.104 Uiso 1 1 calc R . .
H70B H 0.3681 0.0723 0.8163 0.104 Uiso 1 1 calc R . .
H70C H 0.4202 0.0855 0.8562 0.104 Uiso 1 1 calc R . .
B1 B 0.0378(4) 0.5065(3) 0.7866(3) 0.0191(17) Uani 1 1 d . . .
F1 F 0.2518(3) 0.4974(3) 0.6743(2) 0.080(2) Uani 1 1 d . . .
F2 F 0.3106(3) 0.4353(3) 0.6967(3) 0.090(2) Uani 1 1 d . . .
F3 F 0.3105(3) 0.5078(3) 0.7351(2) 0.089(3) Uani 1 1 d . . .
F10 F -0.1896(4) 0.4746(4) 0.9356(4) 0.131(3) Uani 1 1 d U . .
F11 F -0.1965(4) 0.5405(5) 0.8896(4) 0.130(3) Uani 1 1 d U . .
F12 F -0.1965(4) 0.4639(4) 0.8651(4) 0.128(3) Uani 1 1 d U . .
F16 F 0.1899(4) 0.7229(3) 0.8095(5) 0.152(5) Uani 1 1 d . . .
F17 F 0.1986(4) 0.6604(5) 0.8545(4) 0.147(4) Uani 1 1 d . . .
F18 F 0.2362(4) 0.6479(4) 0.7904(4) 0.125(4) Uani 1 1 d . . .
F22 F -0.1653(4) 0.3476(3) 0.7158(5) 0.162(5) Uani 1 1 d . . .
F23 F -0.0856(6) 0.3177(3) 0.6892(3) 0.118(4) Uani 1 1 d . . .
F24 F -0.0886(6) 0.3276(3) 0.7598(2) 0.138(4) Uani 1 1 d . . .
C71 C 0.0050(4) 0.5011(3) 0.8377(3) 0.0276(16) Uani 1 1 d U . .
C72 C 0.0441(5) 0.5080(4) 0.8788(3) 0.051(2) Uani 1 1 d U . .
H72 H 0.0901 0.5127 0.8762 0.061 Uiso 1 1 calc R . .
C73 C 0.0144(6) 0.5076(5) 0.9224(3) 0.065(3) Uani 1 1 d U A .
C74 C -0.0538(6) 0.5021(5) 0.9299(4) 0.070(3) Uani 1 1 d U . .
H74 H -0.0723 0.5035 0.9601 0.085 Uiso 1 1 calc R . .
C75 C -0.0928(5) 0.4945(4) 0.8899(3) 0.051(2) Uani 1 1 d U . .
C76 C -0.0655(4) 0.4948(3) 0.8456(3) 0.0354(18) Uani 1 1 d U . .
H76 H -0.0936 0.4906 0.8196 0.042 Uiso 1 1 calc R . .
C77 C -0.1660(8) 0.4957(9) 0.8985(7) 0.124(3) Uani 1 1 d U . .
C78 C 0.0605(7) 0.5141(5) 0.9655(5) 0.152(4) Uani 1 1 d DU . .
F7A F 0.0318(7) 0.4952(7) 1.0042(4) 0.154(4) Uani 0.680(9) 1 d PDU A 1
F8A F 0.0720(7) 0.5653(6) 0.9699(4) 0.153(4) Uani 0.680(9) 1 d PDU A 1
F9A F 0.1195(6) 0.4914(7) 0.9623(4) 0.151(4) Uani 0.680(9) 1 d PDU A 1
F7B F 0.1174(9) 0.5386(7) 0.9557(8) 0.152(4) Uani 0.320(9) 1 d PDU A 2
F8B F 0.0905(9) 0.4859(12) 0.9981(6) 0.153(4) Uani 0.320(9) 1 d PDU A 2
F9B F 0.0408(12) 0.5439(7) 1.0015(7) 0.153(4) Uani 0.320(9) 1 d PDU A 2
C79 C 0.1072(4) 0.4726(3) 0.7815(3) 0.0215(16) Uani 1 1 d . . .
C80 C 0.1587(3) 0.4864(3) 0.7497(3) 0.0253(17) Uani 1 1 d . . .
H80 H 0.1538 0.5171 0.7313 0.030 Uiso 1 1 calc R . .
C81 C 0.2160(4) 0.4565(3) 0.7445(3) 0.0288(19) Uani 1 1 d . . .
C82 C 0.2235(4) 0.4077(3) 0.7705(3) 0.0281(18) Uani 1 1 d . . .
H82 H 0.2617 0.3867 0.7669 0.034 Uiso 1 1 calc R . .
C83 C 0.1748(4) 0.3926(3) 0.8001(3) 0.0301(18) Uani 1 1 d . B .
C84 C 0.1175(4) 0.4240(3) 0.8061(2) 0.0238(17) Uani 1 1 d . . .
H84 H 0.0848 0.4125 0.8272 0.029 Uiso 1 1 calc R . .
C85 C 0.1812(4) 0.3420(4) 0.8288(3) 0.043(2) Uani 1 1 d D . .
F4A F 0.1244(9) 0.3196(8) 0.8420(6) 0.080(4) Uani 0.279(8) 1 d PDU B 1
F5A F 0.2171(8) 0.3465(10) 0.8672(5) 0.091(4) Uani 0.279(8) 1 d PDU B 1
F6A F 0.2102(8) 0.3024(7) 0.8046(7) 0.082(4) Uani 0.279(8) 1 d PDU B 1
F4B F 0.2441(4) 0.3261(4) 0.8334(4) 0.089(3) Uani 0.721(8) 1 d PDU B 2
F5B F 0.1507(6) 0.3018(3) 0.8072(4) 0.083(3) Uani 0.721(8) 1 d PDU B 2
F6B F 0.1560(5) 0.3448(4) 0.8710(3) 0.085(3) Uani 0.721(8) 1 d PDU B 2
C86 C 0.2722(4) 0.4738(4) 0.7125(3) 0.037(2) Uani 1 1 d . . .
C87 C 0.0507(4) 0.5719(3) 0.7812(3) 0.0259(18) Uani 1 1 d . . .
C88 C -0.0011(4) 0.6056(3) 0.7695(3) 0.0303(19) Uani 1 1 d . . .
H88 H -0.0428 0.5912 0.7620 0.036 Uiso 1 1 calc R . .
C89 C 0.0077(5) 0.6603(4) 0.7687(4) 0.045(2) Uani 1 1 d . C .
C90 C 0.0662(5) 0.6837(4) 0.7786(4) 0.056(3) Uani 1 1 d . . .
H90 H 0.0712 0.7206 0.7756 0.067 Uiso 1 1 calc R . .
C91 C 0.1211(5) 0.6508(4) 0.7939(4) 0.052(3) Uani 1 1 d . . .
C92 C 0.1095(4) 0.5958(4) 0.7922(4) 0.044(2) Uani 1 1 d . . .
H92 H 0.1454 0.5734 0.7993 0.052 Uiso 1 1 calc R . .
C93 C 0.1876(6) 0.6722(5) 0.8091(6) 0.080(4) Uani 1 1 d . . .
C94 C -0.0513(6) 0.6955(4) 0.7564(4) 0.091(3) Uani 1 1 d DU . .
F13A F -0.0508(5) 0.7443(4) 0.7756(4) 0.100(3) Uani 0.772(9) 1 d PDU C 1
F14A F -0.1114(4) 0.6784(4) 0.7699(4) 0.096(3) Uani 0.772(9) 1 d PDU C 1
F15A F -0.0587(6) 0.7007(4) 0.7090(4) 0.107(3) Uani 0.772(9) 1 d PDU C 1
F13B F -0.0979(11) 0.6726(11) 0.7287(6) 0.101(3) Uani 0.228(9) 1 d PDU C 2
F14B F -0.0351(15) 0.7388(7) 0.7325(6) 0.102(3) Uani 0.228(9) 1 d PDU C 2
F15B F -0.0842(11) 0.7115(8) 0.7951(7) 0.098(3) Uani 0.228(9) 1 d PDU C 2
C95 C -0.0101(3) 0.4821(3) 0.7440(3) 0.0224(16) Uani 1 1 d . . .
C96 C -0.0384(4) 0.4296(3) 0.7499(3) 0.0270(18) Uani 1 1 d . . .
H96 H -0.0310 0.4110 0.7780 0.032 Uiso 1 1 calc R . .
C97 C -0.0761(4) 0.4061(3) 0.7145(3) 0.0268(18) Uani 1 1 d . . .
C98 C -0.0882(4) 0.4319(3) 0.6718(3) 0.0281(18) Uani 1 1 d . . .
H98 H -0.1141 0.4155 0.6485 0.034 Uiso 1 1 calc R . .
C99 C -0.0610(4) 0.4829(3) 0.6639(3) 0.0267(18) Uani 1 1 d . D .
C100 C -0.0207(4) 0.5074(3) 0.6999(2) 0.0220(16) Uani 1 1 d . . .
H10C H -0.0012 0.5406 0.6941 0.026 Uiso 1 1 calc R . .
C102 C -0.0759(4) 0.5115(3) 0.6212(3) 0.038(2) Uani 1 1 d D . .
F19A F -0.0712(8) 0.5644(7) 0.6236(12) 0.078(3) Uani 0.169(8) 1 d PDU D 1
F20A F -0.1380(8) 0.5032(9) 0.6054(10) 0.073(3) Uani 0.169(8) 1 d PDU D 1
F21A F -0.0333(9) 0.4949(9) 0.5888(9) 0.072(3) Uani 0.169(8) 1 d PDU D 1
F19B F -0.0919(4) 0.4812(3) 0.5844(2) 0.065(2) Uani 0.831(8) 1 d PDU D 2
F20B F -0.0240(4) 0.5396(3) 0.6047(2) 0.076(2) Uani 0.831(8) 1 d PDU D 2
F21B F -0.1275(4) 0.5454(4) 0.6255(3) 0.082(2) Uani 0.831(8) 1 d PDU D 2
C101 C -0.1041(5) 0.3507(4) 0.7217(4) 0.048(3) Uani 1 1 d . . .
B2 B 0.5260(4) 0.4910(4) 0.7948(3) 0.0215(18) Uani 1 1 d . . .
F25 F 0.6394(6) 0.6548(4) 0.8758(3) 0.142(4) Uani 1 1 d U . .
F26 F 0.6491(5) 0.6925(3) 0.8110(4) 0.131(3) Uani 1 1 d U . .
F27 F 0.7328(4) 0.6666(3) 0.8487(3) 0.113(3) Uani 1 1 d U . .
F28 F 0.7528(4) 0.5057(8) 0.6888(4) 0.211(9) Uani 1 1 d . . .
F29 F 0.7835(5) 0.4627(5) 0.7459(5) 0.166(5) Uani 1 1 d . . .
F30 F 0.8240(4) 0.5333(5) 0.7391(4) 0.155(5) Uani 1 1 d . . .
F31 F 0.4825(3) 0.5182(4) 1.0123(2) 0.102(3) Uani 1 1 d U . .
F32 F 0.5577(4) 0.5554(4) 0.9770(3) 0.119(3) Uani 1 1 d U . .
F33 F 0.5612(5) 0.4747(4) 0.9819(3) 0.125(3) Uani 1 1 d U . .
F34 F 0.2771(3) 0.5128(4) 0.9266(3) 0.123(4) Uani 1 1 d . . .
F35 F 0.2777(3) 0.5237(4) 0.8541(3) 0.120(4) Uani 1 1 d . . .
F36 F 0.2829(3) 0.4478(3) 0.8795(3) 0.100(3) Uani 1 1 d . . .
F37 F 0.3349(4) 0.6489(3) 0.7075(3) 0.106(2) Uani 1 1 d U . .
F38 F 0.4083(5) 0.6693(3) 0.7580(2) 0.113(3) Uani 1 1 d U . .
F39 F 0.4254(5) 0.6803(3) 0.6845(3) 0.116(3) Uani 1 1 d U . .
F40 F 0.4076(3) 0.5122(3) 0.5882(2) 0.072(2) Uani 1 1 d . . .
F41 F 0.4285(4) 0.4378(3) 0.6228(2) 0.079(2) Uani 1 1 d . . .
F42 F 0.5091(3) 0.4854(3) 0.5985(2) 0.073(2) Uani 1 1 d . . .
F43 F 0.3759(4) 0.3180(3) 0.7662(4) 0.125(4) Uani 1 1 d . . .
F44 F 0.4417(5) 0.2999(4) 0.7086(3) 0.135(4) Uani 1 1 d . . .
F45 F 0.4357(4) 0.2533(3) 0.7682(3) 0.096(3) Uani 1 1 d . . .
C103 C 0.5349(4) 0.4260(3) 0.7920(3) 0.0276(16) Uani 1 1 d U . .
C104 C 0.5880(5) 0.4007(4) 0.8143(4) 0.050(2) Uani 1 1 d U . .
H10 H 0.6219 0.4219 0.8269 0.060 Uiso 1 1 calc R . .
C105 C 0.5930(6) 0.3447(4) 0.8187(4) 0.063(3) Uani 1 1 d U E .
C106 C 0.5433(6) 0.3120(4) 0.7991(4) 0.056(3) Uani 1 1 d U . .
H10A H 0.5464 0.2748 0.8010 0.067 Uiso 1 1 calc R . .
C107 C 0.4901(5) 0.3358(4) 0.7771(3) 0.0421(19) Uani 1 1 d U . .
C108 C 0.4853(4) 0.3916(3) 0.7742(3) 0.0300(17) Uani 1 1 d U . .
H10B H 0.4478 0.4065 0.7598 0.036 Uiso 1 1 calc R . .
C109 C 0.6476(7) 0.3212(5) 0.8452(4) 0.122(4) Uani 1 1 d DU . .
F46A F 0.6364(7) 0.2699(5) 0.8570(6) 0.132(4) Uani 0.647(10) 1 d PDU E 1
F47A F 0.6622(7) 0.3457(5) 0.8871(4) 0.113(4) Uani 0.647(10) 1 d PDU E 1
F48A F 0.7058(6) 0.3254(6) 0.8207(5) 0.131(4) Uani 0.647(10) 1 d PDU E 1
F46B F 0.7057(8) 0.3461(9) 0.8584(7) 0.126(4) Uani 0.353(10) 1 d PDU E 2
F47B F 0.6786(10) 0.2788(7) 0.8234(8) 0.122(4) Uani 0.353(10) 1 d PDU E 2
F48B F 0.6358(12) 0.3010(7) 0.8894(6) 0.131(4) Uani 0.353(10) 1 d PDU E 2
C110 C 0.4378(5) 0.3023(4) 0.7531(4) 0.044(2) Uani 1 1 d . . .
C111 C 0.5984(4) 0.5234(3) 0.7932(3) 0.0273(18) Uani 1 1 d . . .
C112 C 0.6069(4) 0.5710(3) 0.8161(3) 0.0307(19) Uani 1 1 d . . .
H11 H 0.5725 0.5850 0.8345 0.037 Uiso 1 1 calc R . .
C113 C 0.6682(4) 0.5991(3) 0.8117(3) 0.037(2) Uani 1 1 d . . .
C114 C 0.7201(4) 0.5804(4) 0.7856(4) 0.043(2) Uani 1 1 d . . .
H11A H 0.7600 0.5996 0.7835 0.051 Uiso 1 1 calc R . .
C115 C 0.7126(4) 0.5339(5) 0.7628(3) 0.048(3) Uani 1 1 d . . .
C116 C 0.6512(3) 0.5049(4) 0.7666(3) 0.037(2) Uani 1 1 d . . .
H11B H 0.6469 0.4724 0.7505 0.045 Uiso 1 1 calc R . .
C117 C 0.7665(5) 0.5111(7) 0.7327(7) 0.091(5) Uani 1 1 d . . .
C118 C 0.6746(5) 0.6521(4) 0.8356(4) 0.060(2) Uani 1 1 d U . .
C119 C 0.4844(3) 0.5012(3) 0.8445(3) 0.0230(17) Uani 1 1 d . . .
C120 C 0.4145(3) 0.4986(3) 0.8449(3) 0.0246(17) Uani 1 1 d . . .
H12 H 0.3910 0.4955 0.8166 0.029 Uiso 1 1 calc R . .
C121 C 0.3796(4) 0.5008(3) 0.8887(3) 0.033(2) Uani 1 1 d . . .
C122 C 0.4132(4) 0.5045(3) 0.9310(3) 0.041(2) Uani 1 1 d . . .
H12A H 0.3903 0.5043 0.9597 0.050 Uiso 1 1 calc R . .
C123 C 0.4808(4) 0.5085(4) 0.9298(3) 0.037(2) Uani 1 1 d . . .
C124 C 0.5175(4) 0.5056(4) 0.8880(3) 0.0305(19) Uani 1 1 d . . .
H12B H 0.5640 0.5067 0.8889 0.037 Uiso 1 1 calc R . .
C125 C 0.3030(4) 0.4960(5) 0.8875(3) 0.049(3) Uani 1 1 d . . .
C126 C 0.5175(5) 0.5115(5) 0.9737(3) 0.054(2) Uani 1 1 d U . .
C127 C 0.4861(3) 0.5168(3) 0.7493(3) 0.0198(16) Uani 1 1 d . . .
C128 C 0.4827(4) 0.4936(3) 0.7035(3) 0.0289(19) Uani 1 1 d . . .
H12C H 0.5024 0.4601 0.6991 0.035 Uiso 1 1 calc R . .
C129 C 0.4524(3) 0.5171(3) 0.6655(3) 0.0229(17) Uani 1 1 d . . .
C130 C 0.4252(4) 0.5660(4) 0.6699(3) 0.0263(19) Uani 1 1 d . . .
H13 H 0.4046 0.5824 0.6441 0.032 Uiso 1 1 calc R . .
C131 C 0.4283(4) 0.5921(3) 0.7138(3) 0.0277(18) Uani 1 1 d . . .
C132 C 0.4581(4) 0.5677(3) 0.7523(3) 0.0245(17) Uani 1 1 d . . .
H13A H 0.4595 0.5858 0.7811 0.029 Uiso 1 1 calc R . .
C133 C 0.4505(5) 0.4886(5) 0.6194(3) 0.045(3) Uani 1 1 d . . .
C134 C 0.3993(5) 0.6467(4) 0.7187(4) 0.047(2) Uani 1 1 d U . .

loop_
_atom_site_aniso_label
_atom_site_aniso_U_11
_atom_site_aniso_U_22
_atom_site_aniso_U_33
_atom_site_aniso_U_23
_atom_site_aniso_U_13
_atom_site_aniso_U_12
Ir1 0.01856(12) 0.03370(17) 0.03460(17) -0.00501(15) -0.00234(12) -0.00030(12)
P1 0.0190(9) 0.0260(11) 0.0259(10) -0.0001(9) 0.0002(7) 0.0026(8)
C1 0.033(5) 0.057(7) 0.041(6) -0.014(5) 0.007(4) -0.007(4)
C2 0.017(3) 0.031(5) 0.026(4) -0.003(4) -0.006(3) 0.002(3)
C3 0.028(4) 0.021(4) 0.036(5) 0.001(4) -0.008(4) 0.005(3)
C4 0.039(4) 0.027(5) 0.034(5) -0.007(4) -0.003(4) 0.004(4)
C5 0.025(3) 0.029(4) 0.028(4) 0.000(4) 0.007(3) -0.008(3)
C6 0.041(5) 0.060(7) 0.045(6) -0.006(5) 0.010(4) -0.012(5)
C7 0.049(6) 0.063(7) 0.058(7) 0.006(6) 0.009(5) -0.026(6)
C8 0.059(6) 0.041(6) 0.061(7) 0.016(5) 0.027(5) 0.016(5)
C9 0.054(5) 0.039(6) 0.054(6) 0.004(5) 0.011(4) 0.008(5)
C10 0.034(5) 0.068(7) 0.066(8) -0.002(6) 0.012(5) -0.006(5)
C11 0.024(4) 0.064(6) 0.046(5) -0.016(4) 0.007(4) -0.002(4)
C12 0.041(5) 0.095(7) 0.050(5) -0.014(6) 0.024(5) -0.022(5)
C13 0.055(6) 0.123(9) 0.067(7) -0.056(6) 0.038(5) -0.037(7)
C14 0.059(7) 0.104(8) 0.134(11) -0.067(9) 0.024(9) 0.006(8)
C15 0.077(8) 0.064(7) 0.133(10) -0.018(7) 0.010(9) 0.008(7)
C16 0.070(7) 0.066(7) 0.079(7) -0.011(5) -0.009(6) 0.008(7)
C17 0.033(4) 0.060(6) 0.032(5) -0.010(5) 0.004(4) 0.021(4)
C18 0.043(5) 0.047(6) 0.031(5) 0.009(4) 0.003(4) -0.014(5)
C19 0.057(5) 0.042(6) 0.011(4) 0.002(4) -0.006(3) 0.004(5)
C20 0.110(9) 0.053(7) 0.039(6) 0.011(5) 0.016(6) -0.013(7)
C21 0.078(7) 0.077(9) 0.037(6) -0.014(6) 0.002(5) 0.007(7)
C22 0.076(8) 0.087(10) 0.037(6) -0.012(6) -0.015(6) 0.007(7)
C23 0.040(5) 0.068(7) 0.045(6) -0.001(5) -0.003(4) 0.005(5)
C24 0.032(4) 0.043(5) 0.026(4) 0.004(4) 0.000(3) 0.005(4)
C25 0.026(5) 0.136(11) 0.039(6) -0.007(7) -0.018(4) -0.023(6)
C26 0.042(5) 0.026(4) 0.024(4) -0.011(4) -0.009(3) 0.001(4)
C27 0.050(5) 0.022(4) 0.036(5) -0.013(4) -0.028(4) 0.002(4)
C28 0.045(5) 0.043(6) 0.034(5) -0.003(4) -0.004(4) -0.015(4)
C29 0.023(4) 0.027(5) 0.030(4) -0.004(4) -0.012(3) 0.001(3)
C30 0.026(4) 0.026(4) 0.035(5) -0.016(4) -0.003(3) 0.003(4)
C31 0.046(6) 0.063(7) 0.041(6) -0.020(5) -0.007(4) 0.001(5)
C32 0.045(6) 0.057(8) 0.099(10) -0.005(7) -0.009(6) 0.002(5)
C33 0.070(7) 0.068(8) 0.091(10) 0.035(7) -0.009(7) -0.039(6)
C34 0.025(4) 0.065(7) 0.047(5) -0.018(5) -0.003(4) 0.012(5)
C35 0.065(6) 0.041(6) 0.034(5) 0.005(5) -0.004(4) 0.006(5)
Ir2 0.02357(14) 0.03644(18) 0.04005(19) -0.01403(16) -0.00080(13) 0.00163(13)
P2 0.0195(9) 0.0282(12) 0.0331(11) -0.0009(10) 0.0012(8) 0.0010(8)
C36 0.037(5) 0.054(7) 0.058(7) -0.015(5) 0.006(5) 0.011(5)
C37 0.024(4) 0.021(4) 0.015(4) -0.004(3) -0.001(3) 0.005(3)
C38 0.037(5) 0.069(7) 0.035(5) -0.002(5) 0.000(4) -0.006(5)
C39 0.052(5) 0.052(6) 0.037(5) 0.006(5) 0.002(4) -0.016(5)
C40 0.077(7) 0.113(11) 0.024(5) 0.002(6) 0.005(5) -0.040(8)
C41 0.113(11) 0.101(11) 0.035(6) 0.037(7) -0.002(7) 0.000(9)
C42 0.095(10) 0.086(10) 0.068(9) 0.029(8) -0.031(7) 0.033(8)
C43 0.050(6) 0.155(14) 0.041(6) 0.037(8) -0.011(5) 0.026(8)
C44 0.040(4) 0.030(5) 0.034(5) 0.006(4) -0.009(3) -0.002(4)
C45 0.057(7) 0.164(16) 0.101(11) 0.065(11) -0.032(7) 0.030(9)
C46 0.027(4) 0.058(7) 0.070(7) -0.029(6) 0.000(4) 0.013(5)
C47 0.066(7) 0.054(7) 0.048(7) 0.007(6) -0.003(5) 0.007(6)
C48 0.082(9) 0.053(8) 0.104(12) -0.027(8) -0.002(8) 0.018(7)
C49 0.072(7) 0.070(8) 0.077(9) -0.045(8) 0.033(7) -0.007(6)
C50 0.102(9) 0.092(10) 0.046(7) -0.042(7) 0.028(6) 0.006(8)
C51 0.097(9) 0.048(7) 0.061(8) -0.013(6) 0.031(7) 0.014(6)
C52 0.035(5) 0.077(8) 0.060(7) -0.017(6) 0.000(5) 0.012(5)
C53 0.027(4) 0.040(5) 0.033(5) 0.007(4) 0.011(3) 0.001(3)
C54 0.033(5) 0.037(5) 0.073(7) -0.011(5) -0.009(4) 0.010(4)
C55 0.063(6) 0.047(6) 0.052(6) 0.011(5) 0.012(4) 0.006(5)
C56 0.060(6) 0.062(7) 0.080(8) 0.035(6) 0.013(5) -0.016(5)
C57 0.057(7) 0.064(7) 0.157(13) 0.038(8) -0.019(7) -0.030(6)
C58 0.034(5) 0.043(5) 0.097(9) 0.007(5) -0.002(5) -0.005(4)
C59 0.070(8) 0.062(8) 0.115(12) -0.033(8) -0.037(8) -0.001(7)
C60 0.050(5) 0.029(5) 0.041(6) 0.018(4) 0.004(4) 0.000(4)
C61 0.068(6) 0.035(5) 0.025(5) -0.013(4) -0.023(4) 0.017(5)
C62 0.041(5) 0.028(5) 0.040(5) -0.003(4) -0.009(4) -0.001(4)
C63 0.031(4) 0.044(5) 0.042(5) -0.013(5) -0.010(4) -0.013(4)
C64 0.064(6) 0.031(5) 0.027(5) -0.012(4) -0.010(4) 0.004(4)
C65 0.048(5) 0.031(5) 0.053(6) -0.021(4) -0.010(5) 0.006(5)
C66 0.106(10) 0.104(11) 0.050(7) -0.002(8) -0.020(7) 0.040(9)
C67 0.044(5) 0.056(7) 0.056(6) -0.019(5) -0.020(4) 0.017(5)
C68 0.072(8) 0.074(9) 0.078(9) 0.007(7) 0.026(7) -0.033(7)
C69 0.066(7) 0.041(6) 0.094(10) 0.001(6) -0.003(6) 0.023(5)
C70 0.068(7) 0.069(8) 0.071(8) -0.042(7) 0.007(6) 0.017(6)
B1 0.027(4) 0.018(4) 0.013(4) 0.000(3) 0.000(3) 0.004(4)
F1 0.065(4) 0.134(7) 0.041(4) 0.034(4) 0.012(3) -0.010(4)
F2 0.070(4) 0.081(5) 0.118(6) -0.004(5) 0.057(4) 0.006(4)
F3 0.075(4) 0.126(7) 0.066(4) -0.024(4) 0.015(3) -0.075(5)
F10 0.080(4) 0.180(7) 0.133(6) 0.008(5) 0.050(4) -0.031(4)
F11 0.066(4) 0.160(6) 0.164(6) 0.002(5) 0.043(4) -0.012(4)
F12 0.071(4) 0.169(6) 0.142(6) -0.006(5) 0.052(4) -0.027(4)
F16 0.070(5) 0.054(5) 0.333(16) -0.046(7) -0.043(7) -0.020(4)
F17 0.080(6) 0.180(12) 0.183(11) -0.040(10) -0.047(7) -0.016(7)
F18 0.054(4) 0.107(7) 0.214(11) -0.080(7) 0.043(5) -0.024(4)
F22 0.057(5) 0.053(5) 0.375(18) 0.044(7) -0.009(7) -0.022(4)
F23 0.246(11) 0.026(4) 0.083(6) -0.011(4) 0.044(6) -0.031(5)
F24 0.281(12) 0.081(6) 0.051(4) 0.024(4) -0.045(6) -0.121(7)
C71 0.032(3) 0.030(4) 0.021(3) -0.003(3) -0.004(3) 0.020(3)
C72 0.059(4) 0.075(7) 0.020(4) -0.002(4) -0.013(3) 0.041(5)
C73 0.083(5) 0.097(8) 0.016(3) -0.005(5) -0.010(4) 0.069(6)
C74 0.096(5) 0.094(8) 0.022(4) 0.002(5) 0.013(4) 0.044(6)
C75 0.072(5) 0.049(6) 0.032(4) 0.013(5) 0.021(3) 0.008(5)
C76 0.039(3) 0.038(5) 0.029(4) 0.006(4) 0.012(3) 0.008(4)
C77 0.067(4) 0.165(6) 0.140(6) 0.005(5) 0.049(4) -0.023(4)
C78 0.148(6) 0.252(10) 0.055(4) -0.055(6) -0.052(5) 0.109(7)
F7A 0.151(6) 0.256(10) 0.054(4) -0.055(6) -0.052(4) 0.107(7)
F8A 0.150(6) 0.253(9) 0.056(4) -0.056(6) -0.057(5) 0.107(7)
F9A 0.145(6) 0.254(10) 0.053(4) -0.054(6) -0.057(4) 0.108(7)
F7B 0.147(6) 0.254(10) 0.054(4) -0.056(6) -0.056(4) 0.107(7)
F8B 0.149(6) 0.255(10) 0.055(4) -0.055(6) -0.054(5) 0.108(7)
F9B 0.151(6) 0.254(10) 0.054(4) -0.057(6) -0.054(4) 0.107(7)
C79 0.026(4) 0.021(4) 0.017(4) -0.001(3) -0.008(3) 0.004(3)
C80 0.023(4) 0.032(4) 0.020(4) 0.001(3) -0.009(3) 0.007(4)
C81 0.023(4) 0.039(5) 0.025(4) -0.001(4) -0.006(3) -0.004(4)
C82 0.024(4) 0.032(5) 0.028(4) 0.001(4) -0.001(3) 0.013(4)
C83 0.026(4) 0.035(5) 0.030(4) -0.003(4) -0.008(3) 0.005(4)
C84 0.028(4) 0.039(5) 0.004(4) 0.004(3) 0.000(3) 0.005(4)
C85 0.030(4) 0.042(6) 0.056(6) 0.008(5) -0.003(4) 0.015(4)
F4A 0.106(8) 0.053(8) 0.081(8) 0.040(7) 0.004(7) 0.017(7)
F5A 0.110(8) 0.078(8) 0.085(8) 0.050(7) 0.003(8) 0.036(8)
F6A 0.108(8) 0.050(7) 0.087(8) 0.042(7) -0.006(8) 0.018(8)
F4B 0.080(6) 0.074(6) 0.112(7) 0.052(6) 0.001(5) 0.038(5)
F5B 0.125(7) 0.040(5) 0.083(6) 0.025(4) -0.029(6) -0.022(5)
F6B 0.112(7) 0.079(6) 0.064(5) 0.036(5) 0.020(5) 0.057(6)
C86 0.026(4) 0.040(6) 0.045(6) -0.009(5) 0.004(4) -0.002(4)
C87 0.031(4) 0.029(5) 0.018(4) -0.005(3) -0.002(3) 0.010(4)
C88 0.035(4) 0.026(5) 0.030(5) -0.005(4) -0.001(4) 0.012(4)
C89 0.059(6) 0.020(5) 0.057(6) -0.011(5) -0.011(5) 0.006(4)
C90 0.053(6) 0.022(5) 0.094(9) -0.013(5) -0.006(6) 0.007(5)
C91 0.043(5) 0.041(6) 0.070(7) -0.015(6) -0.005(5) 0.010(5)
C92 0.033(5) 0.025(5) 0.072(7) -0.012(5) 0.000(5) 0.008(4)
C93 0.070(8) 0.050(8) 0.122(12) -0.040(8) -0.022(8) -0.016(7)
C94 0.089(5) 0.060(4) 0.123(6) -0.014(4) -0.030(5) 0.050(5)
F13A 0.099(5) 0.058(4) 0.141(6) -0.016(4) -0.021(5) 0.048(4)
F14A 0.084(4) 0.067(5) 0.139(6) -0.013(4) -0.034(4) 0.049(4)
F15A 0.110(5) 0.084(5) 0.126(5) -0.008(4) -0.039(4) 0.048(4)
F13B 0.096(5) 0.073(5) 0.133(6) -0.011(5) -0.040(5) 0.046(4)
F14B 0.105(5) 0.067(5) 0.133(6) -0.007(5) -0.031(5) 0.046(4)
F15B 0.093(5) 0.065(5) 0.137(6) -0.018(5) -0.021(5) 0.053(5)
C95 0.024(4) 0.021(4) 0.022(4) 0.003(3) -0.001(3) 0.001(3)
C96 0.031(4) 0.020(4) 0.030(5) -0.003(3) -0.008(3) 0.009(3)
C97 0.026(4) 0.018(4) 0.037(5) -0.009(4) 0.004(3) -0.006(3)
C98 0.027(4) 0.032(5) 0.025(4) -0.010(4) -0.008(3) 0.002(4)
C99 0.036(4) 0.029(5) 0.016(4) -0.006(3) 0.004(3) 0.004(4)
C100 0.029(4) 0.026(4) 0.012(4) -0.004(3) 0.001(3) 0.007(3)
C102 0.050(5) 0.025(5) 0.038(6) 0.004(4) 0.000(4) 0.007(4)
F19A 0.115(6) 0.083(5) 0.036(5) 0.027(4) -0.013(5) 0.005(5)
F20A 0.107(6) 0.078(5) 0.034(5) 0.019(4) -0.016(4) 0.008(5)
F21A 0.109(5) 0.077(5) 0.030(4) 0.020(4) -0.017(4) -0.012(5)
F19B 0.102(5) 0.069(4) 0.024(3) 0.014(3) -0.020(3) -0.012(4)
F20B 0.114(5) 0.082(5) 0.031(3) 0.028(3) -0.017(3) -0.017(4)
F21B 0.116(5) 0.088(5) 0.041(4) 0.025(3) -0.006(4) 0.030(4)
C101 0.065(7) 0.037(6) 0.041(6) 0.002(5) 0.001(5) -0.010(5)
B2 0.019(4) 0.023(5) 0.023(5) -0.005(4) -0.004(3) -0.004(4)
F25 0.200(8) 0.105(7) 0.121(6) -0.068(5) 0.049(6) -0.094(7)
F26 0.177(8) 0.041(4) 0.176(8) 0.009(5) -0.100(6) 0.015(5)
F27 0.084(4) 0.082(6) 0.173(8) -0.039(6) -0.062(4) -0.022(4)
F28 0.062(5) 0.48(3) 0.091(8) -0.069(12) 0.010(5) 0.054(9)
F29 0.106(7) 0.143(10) 0.249(15) 0.010(10) 0.093(9) 0.054(8)
F30 0.049(5) 0.245(14) 0.172(10) -0.054(9) 0.051(5) -0.022(6)
F31 0.077(4) 0.204(9) 0.025(3) -0.016(4) -0.004(3) 0.018(4)
F32 0.124(7) 0.154(6) 0.080(5) -0.024(6) -0.038(5) -0.067(5)
F33 0.155(7) 0.166(6) 0.055(5) -0.056(5) -0.070(5) 0.100(6)
F34 0.052(4) 0.249(11) 0.068(5) -0.070(7) 0.014(4) -0.014(5)
F35 0.024(3) 0.203(10) 0.135(8) 0.076(7) -0.002(4) 0.009(4)
F36 0.052(4) 0.075(5) 0.172(9) -0.020(5) -0.008(5) -0.026(4)
F37 0.088(4) 0.087(5) 0.142(7) -0.004(5) -0.034(4) 0.049(4)
F38 0.217(8) 0.056(5) 0.065(4) -0.035(3) -0.058(5) 0.070(5)
F39 0.207(8) 0.029(4) 0.111(5) 0.019(4) 0.048(6) 0.008(5)
F40 0.089(4) 0.098(5) 0.030(3) -0.001(3) -0.025(3) 0.036(4)
F41 0.134(6) 0.060(4) 0.043(4) -0.015(3) -0.002(4) -0.044(4)
F42 0.051(3) 0.127(6) 0.041(4) -0.029(4) 0.012(3) -0.009(4)
F43 0.060(4) 0.081(6) 0.234(11) -0.057(7) -0.050(6) 0.011(4)
F44 0.172(9) 0.189(10) 0.044(4) -0.023(5) -0.007(5) -0.121(8)
F45 0.116(6) 0.038(4) 0.135(7) 0.028(4) -0.042(5) -0.026(4)
C103 0.043(4) 0.023(4) 0.017(4) -0.005(3) -0.003(3) 0.007(3)
C104 0.057(5) 0.035(4) 0.059(6) 0.002(5) -0.027(4) 0.006(4)
C105 0.073(6) 0.031(4) 0.085(7) -0.002(5) -0.038(5) 0.016(4)
C106 0.086(6) 0.014(4) 0.068(7) -0.006(4) -0.023(5) 0.016(4)
C107 0.062(5) 0.023(3) 0.041(5) -0.005(4) -0.004(4) -0.005(4)
C108 0.035(4) 0.026(3) 0.029(4) 0.013(3) -0.002(3) 0.000(3)
C109 0.125(6) 0.088(5) 0.152(8) -0.013(6) -0.078(6) 0.050(6)
F46A 0.143(7) 0.088(5) 0.164(10) -0.010(6) -0.094(7) 0.046(6)
F47A 0.107(7) 0.085(6) 0.147(8) -0.002(6) -0.084(6) 0.044(7)
F48A 0.124(7) 0.106(7) 0.163(9) -0.016(7) -0.073(6) 0.059(7)
F46B 0.121(7) 0.095(6) 0.160(10) -0.015(7) -0.079(7) 0.052(7)
F47B 0.119(8) 0.087(6) 0.159(9) -0.009(7) -0.077(7) 0.054(7)
F48B 0.136(8) 0.099(7) 0.157(9) -0.007(7) -0.073(7) 0.052(7)
C110 0.058(6) 0.027(5) 0.046(6) -0.001(4) 0.000(5) -0.011(5)
C111 0.027(4) 0.033(5) 0.022(4) 0.004(4) -0.009(3) 0.002(4)
C112 0.027(4) 0.024(5) 0.042(5) 0.013(4) -0.007(4) -0.008(3)
C113 0.023(4) 0.038(5) 0.049(5) 0.004(4) -0.007(4) -0.009(4)
C114 0.020(4) 0.047(6) 0.061(7) 0.007(5) -0.009(4) -0.010(4)
C115 0.018(4) 0.080(8) 0.045(6) 0.009(6) -0.002(4) -0.002(5)
C116 0.012(4) 0.060(6) 0.040(5) -0.001(5) -0.006(3) -0.001(4)
C117 0.021(6) 0.100(12) 0.151(16) -0.002(11) 0.015(7) 0.020(7)
C118 0.044(5) 0.044(6) 0.091(7) 0.021(5) -0.013(4) -0.009(4)
C119 0.025(4) 0.023(4) 0.021(4) 0.009(3) 0.003(3) -0.001(3)
C120 0.030(4) 0.024(4) 0.020(4) -0.006(3) -0.002(3) -0.003(3)
C121 0.037(5) 0.027(5) 0.035(5) -0.001(4) -0.002(4) -0.013(4)
C122 0.046(5) 0.052(6) 0.025(5) 0.003(5) 0.006(4) -0.001(4)
C123 0.049(5) 0.046(5) 0.017(4) 0.004(4) -0.011(4) -0.005(4)
C124 0.029(4) 0.041(5) 0.021(4) 0.003(4) 0.001(3) -0.004(4)
C125 0.026(4) 0.091(9) 0.028(5) -0.002(5) -0.013(4) 0.012(5)
C126 0.043(5) 0.086(7) 0.031(5) 0.022(5) -0.001(4) -0.005(4)
C127 0.019(3) 0.021(4) 0.019(4) 0.002(3) 0.005(3) -0.005(3)
C128 0.024(4) 0.019(4) 0.044(5) 0.007(4) -0.010(3) -0.011(3)
C129 0.024(4) 0.027(4) 0.018(4) 0.006(3) -0.009(3) -0.016(3)
C130 0.019(4) 0.045(5) 0.015(4) 0.011(4) 0.004(3) -0.004(4)
C131 0.028(4) 0.024(4) 0.031(5) 0.012(4) -0.004(3) -0.007(3)
C132 0.027(4) 0.027(5) 0.019(4) -0.003(3) 0.002(3) -0.004(3)
C133 0.045(5) 0.070(8) 0.021(5) 0.014(5) 0.003(4) -0.007(5)
C134 0.075(5) 0.018(5) 0.047(5) 0.000(3) -0.013(5) 0.010(4)

loop_
_atom_type_symbol
_atom_type_description
_atom_type_scat_dispersion_real
_atom_type_scat_dispersion_imag
_atom_type_scat_source
C C 0.0033 0.0016 'International Tables Vol C Tables 4.2.6.8 and 6.1.1.4'
B B 0.0013 0.0007 'International Tables Vol C Tables 4.2.6.8 and 6.1.1.4'
F F 0.0171 0.0103 'International Tables Vol C Tables 4.2.6.8 and 6.1.1.4'
P P 0.1023 0.0942 'International Tables Vol C Tables 4.2.6.8 and 6.1.1.4'
Ir Ir -1.4442 7.9887 'International Tables Vol C Tables 4.2.6.8 and 6.1.1.4'
H H 0.0000 0.0000 'International Tables Vol C Tables 4.2.6.8 and 6.1.1.4'

loop_
_geom_angle_atom_site_label_1
_geom_angle_atom_site_label_2
_geom_angle_atom_site_label_3
_geom_angle
C3 Ir1 C18 117.4(3)
C3 Ir1 C2 39.1(3)
C18 Ir1 C2 80.1(3)
C3 Ir1 C27 149.1(3)
C18 Ir1 C27 92.9(3)
C2 Ir1 C27 160.6(3)
C3 Ir1 C28 132.0(3)
C18 Ir1 C28 87.1(3)
C2 Ir1 C28 123.2(3)
C27 Ir1 C28 37.7(3)
C3 Ir1 C26 113.6(3)
C18 Ir1 C26 128.7(3)
C2 Ir1 C26 150.8(3)
C27 Ir1 C26 37.6(3)
C28 Ir1 C26 62.1(3)
C3 Ir1 P1 81.8(2)
C18 Ir1 P1 80.2(2)
C2 Ir1 P1 85.93(19)
C27 Ir1 P1 110.9(2)
C28 Ir1 P1 145.6(3)
C26 Ir1 P1 102.2(2)
C3 Ir1 C29 96.8(3)
C18 Ir1 C29 116.2(3)
C2 Ir1 C29 104.7(3)
C27 Ir1 C29 62.1(3)
C28 Ir1 C29 36.6(3)
C26 Ir1 C29 61.3(3)
P1 Ir1 C29 161.5(2)
C3 Ir1 C30 88.4(3)
C18 Ir1 C30 147.5(3)
C2 Ir1 C30 117.5(3)
C27 Ir1 C30 61.2(3)
C28 Ir1 C30 60.5(3)
C26 Ir1 C30 36.0(3)
P1 Ir1 C30 125.5(2)
C29 Ir1 C30 36.1(3)
C5 P1 C17 110.2(4)
C5 P1 C24 114.2(4)
C17 P1 C24 105.6(4)
C5 P1 Ir1 104.4(2)
C17 P1 Ir1 117.9(3)
C24 P1 Ir1 104.9(3)
C2 C1 C11 110.3(7)
C2 C1 H1A 109.6
C11 C1 H1A 109.6
C2 C1 H1B 109.6
C11 C1 H1B 109.6
H1A C1 H1B 108.1
C3 C2 C1 121.0(7)
C3 C2 Ir1 67.5(4)
C1 C2 Ir1 120.7(6)
C3 C2 H2 113.4
C1 C2 H2 113.4
Ir1 C2 H2 113.4
C2 C3 C4 122.8(7)
C2 C3 Ir1 73.4(4)
C4 C3 Ir1 114.6(5)
C2 C3 H3 113.3
C4 C3 H3 113.3
Ir1 C3 H3 113.3
C9 C4 C5 121.3(8)
C9 C4 C3 118.9(7)
C5 C4 C3 119.8(7)
C6 C5 C4 119.4(8)
C6 C5 P1 128.7(7)
C4 C5 P1 111.6(5)
C5 C6 C7 115.8(9)
C5 C6 C10 128.0(9)
C7 C6 C10 116.2(8)
C8 C7 C6 120.6(9)
C8 C7 H7 119.7
C6 C7 H7 119.7
C9 C8 C7 122.6(10)
C9 C8 H8 118.7
C7 C8 H8 118.7
C8 C9 C4 119.9(9)
C8 C9 H9 120.0
C4 C9 H9 120.0
C6 C10 H10D 109.5
C6 C10 H10E 109.5
H10D C10 H10E 109.5
C6 C10 H10F 109.5
H10D C10 H10F 109.5
H10E C10 H10F 109.5
C16 C11 C12 119.4(11)
C16 C11 C1 122.0(10)
C12 C11 C1 118.6(10)
C11 C12 C13 117.6(12)
C11 C12 H12D 121.2
C13 C12 H12D 121.2
C14 C13 C12 122.7(12)
C14 C13 H13B 118.7
C12 C13 H13B 118.7
C13 C14 C15 117.7(14)
C13 C14 H14 121.2
C15 C14 H14 121.2
C16 C15 C14 120.4(15)
C16 C15 H15 119.8
C14 C15 H15 119.8
C11 C16 C15 121.3(13)
C11 C16 H16 119.4
C15 C16 H16 119.4
P1 C17 H17A 109.5
P1 C17 H17B 109.5
H17A C17 H17B 109.5
P1 C17 H17C 109.5
H17A C17 H17C 109.5
H17B C17 H17C 109.5
C19 C18 Ir1 115.0(6)
C19 C18 H18A 108.5
Ir1 C18 H18A 108.5
C19 C18 H18B 108.5
Ir1 C18 H18B 108.5
H18A C18 H18B 107.5
C20 C19 C24 119.3(9)
C20 C19 C18 121.3(9)
C24 C19 C18 118.9(7)
C19 C20 C21 122.1(11)
C19 C20 H20 119.0
C21 C20 H20 119.0
C20 C21 C22 118.7(10)
C20 C21 H21 120.7
C22 C21 H21 120.7
C23 C22 C21 120.8(11)
C23 C22 H22 119.6
C21 C22 H22 119.6
C22 C23 C24 119.5(10)
C22 C23 C25 117.0(10)
C24 C23 C25 123.6(9)
C23 C24 C19 119.4(8)
C23 C24 P1 128.7(7)
C19 C24 P1 111.9(6)
C23 C25 H25A 109.5
C23 C25 H25B 109.5
H25A C25 H25B 109.5
C23 C25 H25C 109.5
H25A C25 H25C 109.5
H25B C25 H25C 109.5
C30 C26 C27 107.1(7)
C30 C26 C31 124.7(8)
C27 C26 C31 127.6(8)
C30 C26 Ir1 73.3(4)
C27 C26 Ir1 69.4(4)
C31 C26 Ir1 129.7(6)
C26 C27 C28 107.5(7)
C26 C27 C32 125.9(9)
C28 C27 C32 125.5(9)
C26 C27 Ir1 73.0(4)
C28 C27 Ir1 72.7(5)
C32 C27 Ir1 129.2(6)
C29 C28 C27 107.8(8)
C29 C28 C33 125.8(9)
C27 C28 C33 126.3(9)
C29 C28 Ir1 72.8(5)
C27 C28 Ir1 69.6(4)
C33 C28 Ir1 125.7(7)
C30 C29 C28 107.4(7)
C30 C29 C34 126.7(8)
C28 C29 C34 125.3(8)
C30 C29 Ir1 72.3(4)
C28 C29 Ir1 70.5(4)
C34 C29 Ir1 129.4(6)
C26 C30 C29 110.1(7)
C26 C30 C35 123.6(8)
C29 C30 C35 125.8(7)
C26 C30 Ir1 70.7(4)
C29 C30 Ir1 71.6(4)
C35 C30 Ir1 130.9(6)
C26 C31 H31A 109.5
C26 C31 H31B 109.5
H31A C31 H31B 109.5
C26 C31 H31C 109.5
H31A C31 H31C 109.5
H31B C31 H31C 109.5
C27 C32 H32A 109.5
C27 C32 H32B 109.5
H32A C32 H32B 109.5
C27 C32 H32C 109.5
H32A C32 H32C 109.5
H32B C32 H32C 109.5
C28 C33 H33A 109.5
C28 C33 H33B 109.5
H33A C33 H33B 109.5
C28 C33 H33C 109.5
H33A C33 H33C 109.5
H33B C33 H33C 109.5
C29 C34 H34A 109.5
C29 C34 H34B 109.5
H34A C34 H34B 109.5
C29 C34 H34C 109.5
H34A C34 H34C 109.5
H34B C34 H34C 109.5
C30 C35 H35A 109.5
C30 C35 H35B 109.5
H35A C35 H35B 109.5
C30 C35 H35C 109.5
H35A C35 H35C 109.5
H35B C35 H35C 109.5
C38 Ir2 C37 38.9(3)
C38 Ir2 C60 116.7(4)
C37 Ir2 C60 80.2(3)
C38 Ir2 C65 146.9(4)
C37 Ir2 C65 166.0(3)
C60 Ir2 C65 96.5(4)
C38 Ir2 C64 109.1(4)
C37 Ir2 C64 144.3(3)
C60 Ir2 C64 134.2(3)
C65 Ir2 C64 37.8(3)
C38 Ir2 C61 140.6(4)
C37 Ir2 C61 128.2(3)
C60 Ir2 C61 83.6(4)
C65 Ir2 C61 37.8(3)
C64 Ir2 C61 61.3(3)
C38 Ir2 C63 89.8(4)
C37 Ir2 C63 112.3(3)
C60 Ir2 C63 140.8(3)
C65 Ir2 C63 62.1(3)
C64 Ir2 C63 37.3(3)
C61 Ir2 C63 59.0(4)
C38 Ir2 C62 105.4(3)
C37 Ir2 C62 105.4(3)
C60 Ir2 C62 106.4(3)
C65 Ir2 C62 62.2(3)
C64 Ir2 C62 61.4(3)
C61 Ir2 C62 35.3(3)
C63 Ir2 C62 35.3(3)
C38 Ir2 P2 80.9(2)
C37 Ir2 P2 86.66(19)
C60 Ir2 P2 79.8(2)
C65 Ir2 P2 106.3(2)
C64 Ir2 P2 106.0(2)
C61 Ir2 P2 137.9(3)
C63 Ir2 P2 135.6(2)
C62 Ir2 P2 167.1(2)
C52 P2 C44 110.7(5)
C52 P2 C53 106.2(5)
C44 P2 C53 113.7(4)
C52 P2 Ir2 117.8(3)
C44 P2 Ir2 104.6(3)
C53 P2 Ir2 103.9(3)
C46 C36 C37 110.3(8)
C46 C36 H36A 109.6
C37 C36 H36A 109.6
C46 C36 H36B 109.6
C37 C36 H36B 109.6
H36A C36 H36B 108.1
C38 C37 C36 119.8(8)
C38 C37 Ir2 69.9(5)
C36 C37 Ir2 118.4(5)
C38 C37 H37 113.9
C36 C37 H37 113.9
Ir2 C37 H37 113.9
C37 C38 C39 125.2(8)
C37 C38 Ir2 71.2(5)
C39 C38 Ir2 113.6(6)
C37 C38 H38 113.3
C39 C38 H38 113.3
Ir2 C38 H38 113.3
C40 C39 C44 122.6(9)
C40 C39 C38 115.7(9)
C44 C39 C38 121.8(8)
C39 C40 C41 117.8(11)
C39 C40 H40 121.1
C41 C40 H40 121.1
C42 C41 C40 120.9(11)
C42 C41 H41 119.5
C40 C41 H41 119.5
C41 C42 C43 122.6(10)
C41 C42 H42 118.7
C43 C42 H42 118.7
C44 C43 C42 116.2(10)
C44 C43 C45 125.3(10)
C42 C43 C45 118.1(10)
C39 C44 C43 119.7(9)
C39 C44 P2 111.0(6)
C43 C44 P2 129.1(7)
C43 C45 H45A 109.5
C43 C45 H45B 109.5
H45A C45 H45B 109.5
C43 C45 H45C 109.5
H45A C45 H45C 109.5
H45B C45 H45C 109.5
C47 C46 C51 118.9(9)
C47 C46 C36 120.5(10)
C51 C46 C36 120.5(9)
C46 C47 C48 124.5(10)
C46 C47 H47 117.8
C48 C47 H47 117.8
C49 C48 C47 116.6(11)
C49 C48 H48 121.7
C47 C48 H48 121.7
C48 C49 C50 120.4(11)
C48 C49 H49 119.8
C50 C49 H49 119.8
C51 C50 C49 120.1(11)
C51 C50 H50 120.0
C49 C50 H50 120.0
C50 C51 C46 119.6(11)
C50 C51 H51 120.2
C46 C51 H51 120.2
P2 C52 H52A 109.5
P2 C52 H52B 109.5
H52A C52 H52B 109.5
P2 C52 H52C 109.5
H52A C52 H52C 109.5
H52B C52 H52C 109.5
C54 C53 C58 120.6(9)
C54 C53 P2 111.9(7)
C58 C53 P2 127.3(7)
C53 C54 C55 119.9(9)
C53 C54 C60 121.3(9)
C55 C54 C60 117.6(9)
C56 C55 C54 119.6(10)
C56 C55 H55 120.2
C54 C55 H55 120.2
C55 C56 C57 122.0(11)
C55 C56 H56 119.0
C57 C56 H56 119.0
C56 C57 C58 120.2(11)
C56 C57 H57 119.9
C58 C57 H57 119.9
C57 C58 C53 117.4(10)
C57 C58 C59 119.4(10)
C53 C58 C59 123.1(10)
C58 C59 H59A 109.5
C58 C59 H59B 109.5
H59A C59 H59B 109.5
C58 C59 H59C 109.5
H59A C59 H59C 109.5
H59B C59 H59C 109.5
C54 C60 Ir2 111.6(6)
C54 C60 H60A 109.3
Ir2 C60 H60A 109.3
C54 C60 H60B 109.3
Ir2 C60 H60B 109.3
H60A C60 H60B 108.0
C62 C61 C65 110.3(8)
C62 C61 C66 128.7(9)
C65 C61 C66 120.6(9)
C62 C61 Ir2 72.7(5)
C65 C61 Ir2 69.4(5)
C66 C61 Ir2 129.7(8)
C61 C62 C63 108.3(8)
C61 C62 C67 122.7(8)
C63 C62 C67 127.9(9)
C61 C62 Ir2 72.0(5)
C63 C62 Ir2 72.1(5)
C67 C62 Ir2 130.9(6)
C62 C63 C64 109.6(8)
C62 C63 C68 126.5(9)
C64 C63 C68 123.7(9)
C62 C63 Ir2 72.5(5)
C64 C63 Ir2 70.1(5)
C68 C63 Ir2 127.9(7)
C63 C64 C65 106.9(8)
C63 C64 C69 126.3(9)
C65 C64 C69 126.6(9)
C63 C64 Ir2 72.7(5)
C65 C64 Ir2 70.5(5)
C69 C64 Ir2 126.2(7)
C64 C65 C61 104.7(8)
C64 C65 C70 127.4(9)
C61 C65 C70 126.7(10)
C64 C65 Ir2 71.7(5)
C61 C65 Ir2 72.8(5)
C70 C65 Ir2 129.4(7)
C61 C66 H66A 109.5
C61 C66 H66B 109.5
H66A C66 H66B 109.5
C61 C66 H66C 109.5
H66A C66 H66C 109.5
H66B C66 H66C 109.5
C62 C67 H67A 109.5
C62 C67 H67B 109.5
H67A C67 H67B 109.5
C62 C67 H67C 109.5
H67A C67 H67C 109.5
H67B C67 H67C 109.5
C63 C68 H68A 109.5
C63 C68 H68B 109.5
H68A C68 H68B 109.5
C63 C68 H68C 109.5
H68A C68 H68C 109.5
H68B C68 H68C 109.5
C64 C69 H69A 109.5
C64 C69 H69B 109.5
H69A C69 H69B 109.5
C64 C69 H69C 109.5
H69A C69 H69C 109.5
H69B C69 H69C 109.5
C65 C70 H70A 109.5
C65 C70 H70B 109.5
H70A C70 H70B 109.5
C65 C70 H70C 109.5
H70A C70 H70C 109.5
H70B C70 H70C 109.5
C71 B1 C79 112.8(6)
C71 B1 C95 112.9(6)
C79 B1 C95 103.7(6)
C71 B1 C87 103.3(6)
C79 B1 C87 111.7(6)
C95 B1 C87 112.7(6)
C72 C71 C76 115.5(8)
C72 C71 B1 120.4(7)
C76 C71 B1 123.8(7)
C73 C72 C71 119.9(9)
C73 C72 H72 120.0
C71 C72 H72 120.0
C72 C73 C74 124.4(10)
C72 C73 C78 116.8(10)
C74 C73 C78 118.8(9)
C75 C74 C73 116.4(9)
C75 C74 H74 121.8
C73 C74 H74 121.8
C76 C75 C74 121.3(10)
C76 C75 C77 123.0(12)
C74 C75 C77 114.8(12)
C75 C76 C71 122.5(9)
C75 C76 H76 118.7
C71 C76 H76 118.7
F10 C77 F11 110.1(15)
F10 C77 F12 99.2(14)
F11 C77 F12 99.0(16)
F10 C77 C75 119.7(17)
F11 C77 C75 116.7(15)
F12 C77 C75 108.3(14)
F8A C78 F8B 112(2)
F8A C78 F9A 105.7(13)
F8B C78 F9A 53.3(7)
F8A C78 F9B 55.1(8)
F8B C78 F9B 84.1(19)
F9A C78 F9B 124.4(18)
F8A C78 F7B 54.2(8)
F8B C78 F7B 90.1(18)
F9A C78 F7B 53.9(8)
F9B C78 F7B 99.0(16)
F8A C78 F7A 110.3(11)
F8B C78 F7A 54.8(7)
F9A C78 F7A 107.0(11)
F9B C78 F7A 55.5(8)
F7B C78 F7A 135.4(18)
F8A C78 C73 106.6(12)
F8B C78 C73 141.1(19)
F9A C78 C73 116.2(11)
F9B C78 C73 119.3(16)
F7B C78 C73 113.7(16)
F7A C78 C73 110.8(12)
C78 F8B F9B 48.3(11)
C78 F9B F8B 47.6(10)
C80 C79 C84 114.6(7)
C80 C79 B1 123.4(7)
C84 C79 B1 121.8(7)
C81 C80 C79 122.9(7)
C81 C80 H80 118.5
C79 C80 H80 118.5
C80 C81 C82 119.7(7)
C80 C81 C86 122.0(8)
C82 C81 C86 118.3(7)
C83 C82 C81 119.0(7)
C83 C82 H82 120.5
C81 C82 H82 120.5
C82 C83 C84 120.9(8)
C82 C83 C85 120.7(7)
C84 C83 C85 118.4(7)
C83 C84 C79 122.8(7)
C83 C84 H84 118.6
C79 C84 H84 118.6
F6B C85 F5A 56.4(7)
F6B C85 F4A 55.1(7)
F5A C85 F4A 106.0(12)
F6B C85 F5B 106.6(9)
F5A C85 F5B 134.5(14)
F4A C85 F5B 54.0(7)
F6B C85 F4B 107.2(8)
F5A C85 F4B 54.6(6)
F4A C85 F4B 131.4(13)
F5B C85 F4B 104.9(8)
F6B C85 F6A 132.8(13)
F5A C85 F6A 104.4(12)
F4A C85 F6A 101.8(12)
F5B C85 F6A 53.3(7)
F4B C85 F6A 54.3(6)
F6B C85 C83 114.6(8)
F5A C85 C83 115.0(13)
F4A C85 C83 115.8(12)
F5B C85 C83 110.4(7)
F4B C85 C83 112.6(8)
F6A C85 C83 112.5(12)
F1 C86 F2 103.6(8)
F1 C86 F3 107.1(9)
F2 C86 F3 107.4(7)
F1 C86 C81 113.2(7)
F2 C86 C81 115.6(8)
F3 C86 C81 109.4(7)
C92 C87 C88 116.1(8)
C92 C87 B1 123.2(7)
C88 C87 B1 120.4(7)
C89 C88 C87 120.9(8)
C89 C88 H88 119.5
C87 C88 H88 119.5
C90 C89 C88 122.8(9)
C90 C89 C94 118.5(9)
C88 C89 C94 118.7(9)
C89 C90 C91 118.8(10)
C89 C90 H90 120.6
C91 C90 H90 120.6
C92 C91 C90 115.1(9)
C92 C91 C93 120.6(9)
C90 C91 C93 124.3(10)
C87 C92 C91 126.0(9)
C87 C92 H92 117.0
C91 C92 H92 117.0
F18 C93 F16 117.1(14)
F18 C93 F17 99.6(13)
F16 C93 F17 101.9(12)
F18 C93 C91 113.3(10)
F16 C93 C91 113.0(12)
F17 C93 C91 110.2(13)
F14B C94 F14A 129.2(17)
F14B C94 F13A 56.9(7)
F14A C94 F13A 100.5(9)
F14B C94 F15B 107.1(14)
F14A C94 F15B 54.3(7)
F13A C94 F15B 53.0(7)
F14B C94 F13B 102.9(15)
F14A C94 F13B 53.5(7)
F13A C94 F13B 129.0(17)
F15B C94 F13B 105.1(13)
F14B C94 F15A 56.0(7)
F14A C94 F15A 102.4(10)
F13A C94 F15A 108.3(10)
F15B C94 F15A 136.5(17)
F13B C94 F15A 52.4(7)
F14B C94 C89 113.9(17)
F14A C94 C89 116.9(10)
F13A C94 C89 115.6(10)
F15B C94 C89 111.7(16)
F13B C94 C89 115.3(16)
F15A C94 C89 111.7(9)
C100 C95 C96 116.7(7)
C100 C95 B1 124.4(7)
C96 C95 B1 118.6(6)
C97 C96 C95 121.2(7)
C97 C96 H96 119.4
C95 C96 H96 119.4
C96 C97 C98 121.7(7)
C96 C97 C101 119.8(8)
C98 C97 C101 118.5(7)
C97 C98 C99 119.4(7)
C97 C98 H98 120.3
C99 C98 H98 120.3
C98 C99 C100 119.5(7)
C98 C99 C102 120.3(7)
C100 C99 C102 120.1(7)
C95 C100 C99 121.3(7)
C95 C100 H10C 119.3
C99 C100 H10C 119.3
F21A C102 F19B 55.4(7)
F21A C102 F19A 107.7(14)
F19B C102 F19A 128.8(17)
F21A C102 F20B 54.7(7)
F19B C102 F20B 102.5(7)
F19A C102 F20B 56.0(7)
F21A C102 F20A 108.7(13)
F19B C102 F20A 54.9(7)
F19A C102 F20A 103.7(15)
F20B C102 F20A 133.4(17)
F21A C102 F21B 139.4(16)
F19B C102 F21B 104.2(7)
F19A C102 F21B 54.6(7)
F20B C102 F21B 107.4(8)
F20A C102 F21B 53.9(7)
F21A C102 C99 107.2(16)
F19B C102 C99 115.2(7)
F19A C102 C99 115.9(17)
F20B C102 C99 113.1(7)
F20A C102 C99 113.4(16)
F21B C102 C99 113.4(7)
F22 C101 F24 109.2(11)
F22 C101 F23 98.6(11)
F24 C101 F23 104.0(10)
F22 C101 C97 114.1(9)
F24 C101 C97 116.3(9)
F23 C101 C97 112.7(8)
C103 B2 C127 113.9(6)
C103 B2 C119 104.5(6)
C127 B2 C119 111.0(6)
C103 B2 C111 112.8(6)
C127 B2 C111 102.2(6)
C119 B2 C111 112.9(6)
C104 C103 C108 115.2(8)
C104 C103 B2 120.9(7)
C108 C103 B2 123.2(7)
C103 C104 C105 123.2(9)
C103 C104 H10 118.4
C105 C104 H10 118.4
C106 C105 C104 119.5(9)
C106 C105 C109 120.3(10)
C104 C105 C109 120.2(10)
C107 C106 C105 118.6(9)
C107 C106 H10A 120.7
C105 C106 H10A 120.7
C106 C107 C108 120.8(9)
C106 C107 C110 120.4(9)
C108 C107 C110 118.7(8)
C107 C108 C103 122.6(8)
C107 C108 H10B 118.7
C103 C108 H10B 118.7
F46A C109 F48A 110.1(11)
F46A C109 F47A 104.4(10)
F48A C109 F47A 102.9(10)
F46A C109 F48B 52.6(7)
F48A C109 F48B 129.8(16)
F47A C109 F48B 53.8(7)
F46A C109 F46B 120.5(16)
F48A C109 F46B 51.3(7)
F47A C109 F46B 51.6(7)
F48B C109 F46B 93.8(14)
F46A C109 F47B 56.7(7)
F48A C109 F47B 56.2(7)
F47A C109 F47B 129.6(15)
F48B C109 F47B 101.7(14)
F46B C109 F47B 95.0(14)
F46A C109 C105 112.9(11)
F48A C109 C105 110.7(12)
F47A C109 C105 115.3(11)
F48B C109 C105 119.4(16)
F46B C109 C105 126.6(15)
F47B C109 C105 115.0(14)
F44 C110 F45 106.5(10)
F44 C110 F43 110.1(10)
F45 C110 F43 98.9(9)
F44 C110 C107 115.7(9)
F45 C110 C107 113.5(9)
F43 C110 C107 110.8(8)
C112 C111 C116 117.2(8)
C112 C111 B2 121.3(7)
C116 C111 B2 121.5(8)
C111 C112 C113 119.8(8)
C111 C112 H11 120.1
C113 C112 H11 120.1
C114 C113 C112 122.6(9)
C114 C113 C118 119.1(8)
C112 C113 C118 118.3(8)
C115 C114 C113 118.3(8)
C115 C114 H11A 120.8
C113 C114 H11A 120.8
C114 C115 C116 120.1(9)
C114 C115 C117 121.7(10)
C116 C115 C117 118.2(11)
C111 C116 C115 122.0(9)
C111 C116 H11B 119.0
C115 C116 H11B 119.0
F28 C117 F30 111.8(15)
F28 C117 F29 103.5(16)
F30 C117 F29 97.2(12)
F28 C117 C115 116.1(11)
F30 C117 C115 113.8(14)
F29 C117 C115 112.3(14)
F27 C118 F26 106.6(9)
F27 C118 F25 102.7(11)
F26 C118 F25 101.6(11)
F27 C118 C113 117.5(10)
F26 C118 C113 114.0(10)
F25 C118 C113 112.7(9)
C124 C119 C120 118.0(7)
C124 C119 B2 121.3(6)
C120 C119 B2 120.2(7)
C119 C120 C121 119.8(7)
C119 C120 H12 120.1
C121 C120 H12 120.1
C122 C121 C120 121.1(8)
C122 C121 C125 121.0(8)
C120 C121 C125 117.8(7)
C123 C122 C121 118.2(8)
C123 C122 H12A 120.9
C121 C122 H12A 120.9
C122 C123 C124 122.9(8)
C122 C123 C126 119.4(8)
C124 C123 C126 117.5(8)
C123 C124 C119 119.9(7)
C123 C124 H12B 120.1
C119 C124 H12B 120.1
F35 C125 F36 104.7(9)
F35 C125 F34 107.3(10)
F36 C125 F34 109.1(10)
F35 C125 C121 111.8(9)
F36 C125 C121 112.9(9)
F34 C125 C121 110.8(8)
F33 C126 F31 107.7(9)
F33 C126 F32 99.2(9)
F31 C126 F32 99.0(10)
F33 C126 C123 117.5(10)
F31 C126 C123 116.7(9)
F32 C126 C123 113.8(9)
C132 C127 C128 114.2(7)
C132 C127 B2 120.4(7)
C128 C127 B2 125.1(7)
C129 C128 C127 124.1(8)
C129 C128 H12C 118.0
C127 C128 H12C 118.0
C130 C129 C128 120.0(7)
C130 C129 C133 120.4(7)
C128 C129 C133 119.6(8)
C129 C130 C131 119.0(7)
C129 C130 H13 120.5
C131 C130 H13 120.5
C132 C131 C130 120.7(8)
C132 C131 C134 120.0(8)
C130 C131 C134 119.3(7)
C131 C132 C127 122.0(7)
C131 C132 H13A 119.0
C127 C132 H13A 119.0
F42 C133 F41 105.4(9)
F42 C133 F40 107.3(7)
F41 C133 F40 104.3(8)
F42 C133 C129 113.6(8)
F41 C133 C129 113.4(7)
F40 C133 C129 112.1(9)
F38 C134 F37 109.4(10)
F38 C134 F39 106.9(9)
F37 C134 F39 100.1(9)
F38 C134 C131 115.8(8)
F37 C134 C131 113.2(8)
F39 C134 C131 110.1(8)

loop_
_geom_bond_atom_site_label_1
_geom_bond_atom_site_label_2
_geom_bond_distance
Ir1 C3 2.115(7)
Ir1 C18 2.147(8)
Ir1 C2 2.194(8)
Ir1 C27 2.214(8)
Ir1 C28 2.255(9)
Ir1 C26 2.261(8)
Ir1 P1 2.2687(19)
Ir1 C29 2.286(7)
Ir1 C30 2.295(8)
P1 C5 1.832(8)
P1 C17 1.832(7)
P1 C24 1.837(8)
C1 C2 1.486(11)
C1 C11 1.493(13)
C1 H1A 0.9700
C1 H1B 0.9700
C2 C3 1.444(11)
C2 H2 0.9800
C3 C4 1.544(11)
C3 H3 0.9800
C4 C9 1.377(12)
C4 C5 1.409(11)
C5 C6 1.388(11)
C6 C7 1.482(15)
C6 C10 1.512(13)
C7 C8 1.335(14)
C7 H7 0.9300
C8 C9 1.323(14)
C8 H8 0.9300
C9 H9 0.9300
C10 H10D 0.9600
C10 H10E 0.9600
C10 H10F 0.9600
C11 C16 1.346(15)
C11 C12 1.419(14)
C12 C13 1.444(16)
C12 H12D 0.9300
C13 C14 1.33(2)
C13 H13B 0.9300
C14 C15 1.42(2)
C14 H14 0.9300
C15 C16 1.415(17)
C15 H15 0.9300
C16 H16 0.9300
C17 H17A 0.9600
C17 H17B 0.9600
C17 H17C 0.9600
C18 C19 1.511(11)
C18 H18A 0.9700
C18 H18B 0.9700
C19 C20 1.347(13)
C19 C24 1.399(12)
C20 C21 1.365(16)
C20 H20 0.9300
C21 C22 1.390(16)
C21 H21 0.9300
C22 C23 1.362(14)
C22 H22 0.9300
C23 C24 1.393(12)
C23 C25 1.503(14)
C25 H25A 0.9600
C25 H25B 0.9600
C25 H25C 0.9600
C26 C30 1.410(11)
C26 C27 1.443(12)
C26 C31 1.493(12)
C27 C28 1.445(13)
C27 C32 1.531(13)
C28 C29 1.428(12)
C28 C33 1.516(13)
C29 C30 1.418(11)
C29 C34 1.465(10)
C30 C35 1.497(12)
C31 H31A 0.9600
C31 H31B 0.9600
C31 H31C 0.9600
C32 H32A 0.9600
C32 H32B 0.9600
C32 H32C 0.9600
C33 H33A 0.9600
C33 H33B 0.9600
C33 H33C 0.9600
C34 H34A 0.9600
C34 H34B 0.9600
C34 H34C 0.9600
C35 H35A 0.9600
C35 H35B 0.9600
C35 H35C 0.9600
Ir2 C38 2.146(9)
Ir2 C37 2.162(7)
Ir2 C60 2.172(8)
Ir2 C65 2.223(8)
Ir2 C64 2.238(9)
Ir2 C61 2.268(8)
Ir2 C63 2.272(8)
Ir2 C62 2.277(8)
Ir2 P2 2.2785(19)
P2 C52 1.791(9)
P2 C44 1.814(8)
P2 C53 1.833(9)
C36 C46 1.527(13)
C36 C37 1.527(11)
C36 H36A 0.9700
C36 H36B 0.9700
C37 C38 1.434(12)
C37 H37 0.9800
C38 C39 1.514(13)
C38 H38 0.9800
C39 C40 1.366(13)
C39 C44 1.397(12)
C40 C41 1.382(16)
C40 H40 0.9300
C41 C42 1.356(17)
C41 H41 0.9300
C42 C43 1.412(16)
C42 H42 0.9300
C43 C44 1.400(12)
C43 C45 1.540(16)
C45 H45A 0.9600
C45 H45B 0.9600
C45 H45C 0.9600
C46 C47 1.332(9)
C46 C51 1.386(15)
C47 C48 1.393(15)
C47 H47 0.9300
C48 C49 1.332(9)
C48 H48 0.9300
C49 C50 1.446(17)
C49 H49 0.9300
C50 C51 1.334(9)
C50 H50 0.9300
C51 H51 0.9300
C52 H52A 0.9600
C52 H52B 0.9600
C52 H52C 0.9600
C53 C54 1.346(12)
C53 C58 1.401(13)
C54 C55 1.428(14)
C54 C60 1.501(13)
C55 C56 1.293(15)
C55 H55 0.9300
C56 C57 1.382(16)
C56 H56 0.9300
C57 C58 1.400(15)
C57 H57 0.9300
C58 C59 1.542(15)
C59 H59A 0.9600
C59 H59B 0.9600
C59 H59C 0.9600
C60 H60A 0.9700
C60 H60B 0.9700
C61 C62 1.377(13)
C61 C65 1.457(12)
C61 C66 1.562(14)
C62 C63 1.381(12)
C62 C67 1.481(12)
C63 C64 1.442(12)
C63 C68 1.543(13)
C64 C65 1.445(13)
C64 C69 1.512(13)
C65 C70 1.477(13)
C66 H66A 0.9600
C66 H66B 0.9600
C66 H66C 0.9600
C67 H67A 0.9600
C67 H67B 0.9600
C67 H67C 0.9600
C68 H68A 0.9600
C68 H68B 0.9600
C68 H68C 0.9600
C69 H69A 0.9600
C69 H69B 0.9600
C69 H69C 0.9600
C70 H70A 0.9600
C70 H70B 0.9600
C70 H70C 0.9600
B1 C71 1.589(11)
B1 C79 1.630(11)
B1 C95 1.651(11)
B1 C87 1.657(12)
F1 C86 1.294(11)
F2 C86 1.307(10)
F3 C86 1.308(10)
F10 C77 1.262(19)
F11 C77 1.30(2)
F12 C77 1.37(2)
F16 C93 1.267(14)
F17 C93 1.332(18)
F18 C93 1.260(15)
F22 C101 1.236(12)
F23 C101 1.286(12)
F24 C101 1.258(12)
C71 C72 1.407(11)
C71 C76 1.434(11)
C72 C73 1.366(13)
C72 H72 0.9300
C73 C74 1.385(16)
C73 C78 1.532(17)
C74 C75 1.384(15)
C74 H74 0.9300
C75 C76 1.362(12)
C75 C77 1.481(18)
C76 H76 0.9300
C78 F8A 1.303(14)
C78 F8B 1.305(16)
C78 F9A 1.309(13)
C78 F9B 1.318(16)
C78 F7B 1.319(16)
C78 F7A 1.320(13)
F8B F9B 1.76(3)
C79 C80 1.408(10)
C79 C84 1.410(11)
C80 C81 1.374(11)
C80 H80 0.9300
C81 C82 1.427(11)
C81 C86 1.503(11)
C82 C83 1.336(11)
C82 H82 0.9300
C83 C84 1.397(11)
C83 C85 1.503(12)
C84 H84 0.9300
C85 F6B 1.294(10)
C85 F5A 1.302(14)
C85 F4A 1.319(14)
C85 F5B 1.323(10)
C85 F4B 1.324(10)
C85 F6A 1.333(14)
C87 C92 1.351(12)
C87 C88 1.375(11)
C88 C89 1.374(12)
C88 H88 0.9300
C89 C90 1.336(13)
C89 C94 1.508(14)
C90 C91 1.436(13)
C90 H90 0.9300
C91 C92 1.392(13)
C91 C93 1.493(15)
C92 H92 0.9300
C94 F14B 1.312(15)
C94 F14A 1.331(12)
C94 F13A 1.332(11)
C94 F15B 1.336(15)
C94 F13B 1.343(15)
C94 F15A 1.349(12)
C95 C100 1.408(10)
C95 C96 1.437(11)
C96 C97 1.379(11)
C96 H96 0.9300
C97 C98 1.388(11)
C97 C101 1.503(12)
C98 C99 1.400(11)
C98 H98 0.9300
C99 C100 1.431(10)
C99 C102 1.431(12)
C100 H10C 0.9300
C102 F21A 1.314(16)
C102 F19B 1.322(9)
C102 F19A 1.324(16)
C102 F20B 1.333(10)
C102 F20A 1.335(16)
C102 F21B 1.340(9)
B2 C103 1.632(12)
B2 C127 1.642(11)
B2 C119 1.647(11)
B2 C111 1.659(11)
F25 C118 1.337(14)
F26 C118 1.325(12)
F27 C118 1.273(11)
F28 C117 1.274(18)
F29 C117 1.307(18)
F30 C117 1.288(15)
F31 C126 1.304(11)
F32 C126 1.360(13)
F33 C126 1.287(12)
F34 C125 1.288(11)
F35 C125 1.273(12)
F36 C125 1.287(13)
F37 C134 1.325(12)
F38 C134 1.256(11)
F39 C134 1.379(12)
F40 C133 1.360(11)
F41 C133 1.345(12)
F42 C133 1.313(10)
F43 C110 1.347(12)
F44 C110 1.258(12)
F45 C110 1.295(11)
C103 C104 1.384(12)
C103 C108 1.403(11)
C104 C105 1.407(14)
C104 H10 0.9300
C105 C106 1.399(14)
C105 C109 1.445(16)
C106 C107 1.366(13)
C106 H10A 0.9300
C107 C108 1.397(12)
C107 C110 1.498(13)
C108 H10B 0.9300
C109 F46A 1.340(13)
C109 F48A 1.357(13)
C109 F47A 1.361(13)
C109 F48B 1.366(15)
C109 F46B 1.368(15)
C109 F47B 1.369(15)
C111 C112 1.361(12)
C111 C116 1.374(11)
C112 C113 1.418(11)
C112 H11 0.9300
C113 C114 1.355(13)
C113 C118 1.486(14)
C114 C115 1.334(14)
C114 H11A 0.9300
C115 C116 1.428(12)
C115 C117 1.482(16)
C116 H11B 0.9300
C119 C124 1.397(11)
C119 C120 1.398(10)
C120 C121 1.420(11)
C120 H12 0.9300
C121 C122 1.371(12)
C121 C125 1.534(12)
C122 C123 1.353(11)
C122 H12A 0.9300
C123 C124 1.391(11)
C123 C126 1.440(12)
C124 H12B 0.9300
C127 C132 1.388(11)
C127 C128 1.417(11)
C128 C129 1.364(10)
C128 H12C 0.9300
C129 C130 1.340(11)
C129 C133 1.482(12)
C130 C131 1.400(11)
C130 H13 0.9300
C131 C132 1.378(11)
C131 C134 1.487(12)
C132 H13A 0.9300

loop_
_geom_torsion_atom_site_label_1
_geom_torsion_atom_site_label_2
_geom_torsion_atom_site_label_3
_geom_torsion_atom_site_label_4
_geom_torsion
C3 Ir1 P1 C5 22.4(3)
C18 Ir1 P1 C5 142.2(4)
C2 Ir1 P1 C5 61.6(3)
C27 Ir1 P1 C5 -128.4(4)
C28 Ir1 P1 C5 -148.0(5)
C26 Ir1 P1 C5 -90.1(3)
C29 Ir1 P1 C5 -64.3(7)
C30 Ir1 P1 C5 -59.6(4)
C3 Ir1 P1 C17 145.0(4)
C18 Ir1 P1 C17 -95.2(4)
C2 Ir1 P1 C17 -175.9(4)
C27 Ir1 P1 C17 -5.9(4)
C28 Ir1 P1 C17 -25.5(6)
C26 Ir1 P1 C17 32.4(4)
C29 Ir1 P1 C17 58.2(7)
C30 Ir1 P1 C17 62.9(4)
C3 Ir1 P1 C24 -98.0(4)
C18 Ir1 P1 C24 21.8(4)
C2 Ir1 P1 C24 -58.9(4)
C27 Ir1 P1 C24 111.2(4)
C28 Ir1 P1 C24 91.5(5)
C26 Ir1 P1 C24 149.4(4)
C29 Ir1 P1 C24 175.2(7)
C30 Ir1 P1 C24 179.9(4)
C11 C1 C2 C3 92.2(10)
C11 C1 C2 Ir1 172.8(6)
C18 Ir1 C2 C3 -162.7(5)
C27 Ir1 C2 C3 127.1(8)
C28 Ir1 C2 C3 117.5(5)
C26 Ir1 C2 C3 26.0(7)
P1 Ir1 C2 C3 -82.0(4)
C29 Ir1 C2 C3 82.6(4)
C30 Ir1 C2 C3 46.3(5)
C3 Ir1 C2 C1 -113.8(8)
C18 Ir1 C2 C1 83.5(7)
C27 Ir1 C2 C1 13.4(13)
C28 Ir1 C2 C1 3.7(8)
C26 Ir1 C2 C1 -87.8(9)
P1 Ir1 C2 C1 164.2(7)
C29 Ir1 C2 C1 -31.2(7)
C30 Ir1 C2 C1 -67.5(8)
C1 C2 C3 C4 -137.7(8)
Ir1 C2 C3 C4 109.0(7)
C1 C2 C3 Ir1 113.3(7)
C18 Ir1 C3 C2 19.3(5)
C27 Ir1 C3 C2 -148.9(6)
C28 Ir1 C3 C2 -93.6(5)
C26 Ir1 C3 C2 -166.5(4)
P1 Ir1 C3 C2 93.7(4)
C29 Ir1 C3 C2 -105.0(4)
C30 Ir1 C3 C2 -140.1(4)
C18 Ir1 C3 C4 -99.7(6)
C2 Ir1 C3 C4 -119.0(7)
C27 Ir1 C3 C4 92.1(8)
C28 Ir1 C3 C4 147.4(5)
C26 Ir1 C3 C4 74.5(6)
P1 Ir1 C3 C4 -25.3(5)
C29 Ir1 C3 C4 136.0(6)
C30 Ir1 C3 C4 100.9(6)
C2 C3 C4 C9 118.0(9)
Ir1 C3 C4 C9 -156.5(7)
C2 C3 C4 C5 -64.3(11)
Ir1 C3 C4 C5 21.2(10)
C9 C4 C5 C6 3.4(13)
C3 C4 C5 C6 -174.2(8)
C9 C4 C5 P1 177.7(7)
C3 C4 C5 P1 0.1(10)
C17 P1 C5 C6 27.6(10)
C24 P1 C5 C6 -91.0(9)
Ir1 P1 C5 C6 155.0(8)
C17 P1 C5 C4 -146.0(6)
C24 P1 C5 C4 95.4(7)
Ir1 P1 C5 C4 -18.6(7)
C4 C5 C6 C7 -7.0(13)
P1 C5 C6 C7 179.8(7)
C4 C5 C6 C10 171.8(9)
P1 C5 C6 C10 -1.3(15)
C5 C6 C7 C8 7.3(15)
C10 C6 C7 C8 -171.7(10)
C6 C7 C8 C9 -3.6(17)
C7 C8 C9 C4 -0.4(17)
C5 C4 C9 C8 0.6(15)
C3 C4 C9 C8 178.3(9)
C2 C1 C11 C16 -83.4(12)
C2 C1 C11 C12 93.0(10)
C16 C11 C12 C13 -6.0(13)
C1 C11 C12 C13 177.5(8)
C11 C12 C13 C14 11.0(16)
C12 C13 C14 C15 -11(2)
C13 C14 C15 C16 7(2)
C12 C11 C16 C15 2.3(16)
C1 C11 C16 C15 178.7(10)
C14 C15 C16 C11 -3(2)
C3 Ir1 C18 C19 46.7(8)
C2 Ir1 C18 C19 58.9(7)
C27 Ir1 C18 C19 -139.4(7)
C28 Ir1 C18 C19 -176.6(7)
C26 Ir1 C18 C19 -126.5(7)
P1 Ir1 C18 C19 -28.7(6)
C29 Ir1 C18 C19 160.5(6)
C30 Ir1 C18 C19 -174.3(5)
Ir1 C18 C19 C20 -159.9(9)
Ir1 C18 C19 C24 28.4(11)
C24 C19 C20 C21 -5.2(18)
C18 C19 C20 C21 -176.9(11)
C19 C20 C21 C22 6(2)
C20 C21 C22 C23 -4(2)
C21 C22 C23 C24 1.7(19)
C21 C22 C23 C25 -177.0(11)
C22 C23 C24 C19 -1.0(16)
C25 C23 C24 C19 177.6(10)
C22 C23 C24 P1 -179.1(9)
C25 C23 C24 P1 -0.5(16)
C20 C19 C24 C23 2.7(15)
C18 C19 C24 C23 174.6(9)
C20 C19 C24 P1 -178.9(8)
C18 C19 C24 P1 -7.0(11)
C5 P1 C24 C23 49.8(10)
C17 P1 C24 C23 -71.4(10)
Ir1 P1 C24 C23 163.5(8)
C5 P1 C24 C19 -128.4(7)
C17 P1 C24 C19 110.4(7)
Ir1 P1 C24 C19 -14.8(7)
C3 Ir1 C26 C30 49.1(5)
C18 Ir1 C26 C30 -137.5(5)
C2 Ir1 C26 C30 31.6(8)
C27 Ir1 C26 C30 -116.1(7)
C28 Ir1 C26 C30 -77.3(5)
P1 Ir1 C26 C30 135.4(4)
C29 Ir1 C26 C30 -35.5(5)
C3 Ir1 C26 C27 165.3(5)
C18 Ir1 C26 C27 -21.3(6)
C2 Ir1 C26 C27 147.7(6)
C28 Ir1 C26 C27 38.8(5)
P1 Ir1 C26 C27 -108.5(5)
C29 Ir1 C26 C27 80.6(5)
C30 Ir1 C26 C27 116.1(7)
C3 Ir1 C26 C31 -72.4(9)
C18 Ir1 C26 C31 101.0(9)
C2 Ir1 C26 C31 -89.9(10)
C27 Ir1 C26 C31 122.4(10)
C28 Ir1 C26 C31 161.1(10)
P1 Ir1 C26 C31 13.9(9)
C29 Ir1 C26 C31 -157.0(9)
C30 Ir1 C26 C31 -121.5(10)
C30 C26 C27 C28 -0.9(9)
C31 C26 C27 C28 170.1(8)
Ir1 C26 C27 C28 -65.0(5)
C30 C26 C27 C32 -169.4(8)
C31 C26 C27 C32 1.6(13)
Ir1 C26 C27 C32 126.5(8)
C30 C26 C27 Ir1 64.1(5)
C31 C26 C27 Ir1 -124.9(8)
C3 Ir1 C27 C26 -27.0(9)
C18 Ir1 C27 C26 163.5(5)
C2 Ir1 C27 C26 -128.4(9)
C28 Ir1 C27 C26 -115.2(7)
P1 Ir1 C27 C26 82.9(5)
C29 Ir1 C27 C26 -78.3(5)
C30 Ir1 C27 C26 -37.1(4)
C3 Ir1 C27 C28 88.2(8)
C18 Ir1 C27 C28 -81.4(5)
C2 Ir1 C27 C28 -13.2(11)
C26 Ir1 C27 C28 115.2(7)
P1 Ir1 C27 C28 -162.0(4)
C29 Ir1 C27 C28 36.9(5)
C30 Ir1 C27 C28 78.1(5)
C3 Ir1 C27 C32 -149.8(8)
C18 Ir1 C27 C32 40.7(9)
C2 Ir1 C27 C32 108.8(11)
C28 Ir1 C27 C32 122.0(11)
C26 Ir1 C27 C32 -122.8(11)
P1 Ir1 C27 C32 -39.9(10)
C29 Ir1 C27 C32 159.0(10)
C30 Ir1 C27 C32 -159.9(10)
C26 C27 C28 C29 1.9(9)
C32 C27 C28 C29 170.5(8)
Ir1 C27 C28 C29 -63.2(6)
C26 C27 C28 C33 -174.8(9)
C32 C27 C28 C33 -6.3(14)
Ir1 C27 C28 C33 120.0(10)
C26 C27 C28 Ir1 65.2(5)
C32 C27 C28 Ir1 -126.3(9)
C3 Ir1 C28 C29 -19.2(7)
C18 Ir1 C28 C29 -144.2(6)
C2 Ir1 C28 C29 -68.0(6)
C27 Ir1 C28 C29 117.2(7)
C26 Ir1 C28 C29 78.5(5)
P1 Ir1 C28 C29 148.0(4)
C30 Ir1 C28 C29 37.3(5)
C3 Ir1 C28 C27 -136.4(5)
C18 Ir1 C28 C27 98.6(5)
C2 Ir1 C28 C27 174.8(5)
C26 Ir1 C28 C27 -38.7(5)
P1 Ir1 C28 C27 30.8(7)
C29 Ir1 C28 C27 -117.2(7)
C30 Ir1 C28 C27 -79.9(5)
C3 Ir1 C28 C33 102.9(9)
C18 Ir1 C28 C33 -22.1(9)
C2 Ir1 C28 C33 54.1(10)
C27 Ir1 C28 C33 -120.7(11)
C26 Ir1 C28 C33 -159.4(10)
P1 Ir1 C28 C33 -89.8(9)
C29 Ir1 C28 C33 122.1(11)
C30 Ir1 C28 C33 159.4(10)
C27 C28 C29 C30 -2.2(9)
C33 C28 C29 C30 174.6(9)
Ir1 C28 C29 C30 -63.3(5)
C27 C28 C29 C34 -173.8(7)
C33 C28 C29 C34 2.9(14)
Ir1 C28 C29 C34 125.0(8)
C27 C28 C29 Ir1 61.1(5)
C33 C28 C29 Ir1 -122.1(10)
C3 Ir1 C29 C30 -77.8(5)
C18 Ir1 C29 C30 157.1(5)
C2 Ir1 C29 C30 -116.8(5)
C27 Ir1 C29 C30 78.4(5)
C28 Ir1 C29 C30 116.4(7)
C26 Ir1 C29 C30 35.5(5)
P1 Ir1 C29 C30 6.5(9)
C3 Ir1 C29 C28 165.8(5)
C18 Ir1 C29 C28 40.7(6)
C2 Ir1 C29 C28 126.7(5)
C27 Ir1 C29 C28 -38.0(5)
C26 Ir1 C29 C28 -80.9(5)
P1 Ir1 C29 C28 -109.9(7)
C30 Ir1 C29 C28 -116.4(7)
C3 Ir1 C29 C34 45.5(8)
C18 Ir1 C29 C34 -79.5(9)
C2 Ir1 C29 C34 6.5(9)
C27 Ir1 C29 C34 -158.2(9)
C28 Ir1 C29 C34 -120.2(10)
C26 Ir1 C29 C34 158.8(9)
P1 Ir1 C29 C34 129.9(7)
C30 Ir1 C29 C34 123.3(10)
C27 C26 C30 C29 -0.5(9)
C31 C26 C30 C29 -171.8(7)
Ir1 C26 C30 C29 61.1(5)
C27 C26 C30 C35 171.6(7)
C31 C26 C30 C35 0.3(12)
Ir1 C26 C30 C35 -126.8(8)
C27 C26 C30 Ir1 -61.5(5)
C31 C26 C30 Ir1 127.1(8)
C28 C29 C30 C26 1.7(9)
C34 C29 C30 C26 173.2(8)
Ir1 C29 C30 C26 -60.5(5)
C28 C29 C30 C35 -170.2(8)
C34 C29 C30 C35 1.3(13)
Ir1 C29 C30 C35 127.6(8)
C28 C29 C30 Ir1 62.2(5)
C34 C29 C30 Ir1 -126.3(8)
C3 Ir1 C30 C26 -136.1(5)
C18 Ir1 C30 C26 79.5(7)
C2 Ir1 C30 C26 -163.3(5)
C27 Ir1 C30 C26 38.7(5)
C28 Ir1 C30 C26 82.2(5)
P1 Ir1 C30 C26 -57.4(5)
C29 Ir1 C30 C26 120.0(7)
C3 Ir1 C30 C29 103.8(5)
C18 Ir1 C30 C29 -40.5(8)
C2 Ir1 C30 C29 76.7(5)
C27 Ir1 C30 C29 -81.3(5)
C28 Ir1 C30 C29 -37.9(5)
C26 Ir1 C30 C29 -120.0(7)
P1 Ir1 C30 C29 -177.5(4)
C3 Ir1 C30 C35 -18.0(8)
C18 Ir1 C30 C35 -162.3(8)
C2 Ir1 C30 C35 -45.1(8)
C27 Ir1 C30 C35 156.9(9)
C28 Ir1 C30 C35 -159.7(9)
C26 Ir1 C30 C35 118.2(9)
P1 Ir1 C30 C35 60.7(8)
C29 Ir1 C30 C35 -121.8(9)
C38 Ir2 P2 C52 146.3(5)
C37 Ir2 P2 C52 -175.0(5)
C60 Ir2 P2 C52 -94.3(5)
C65 Ir2 P2 C52 -0.5(5)
C64 Ir2 P2 C52 38.9(5)
C61 Ir2 P2 C52 -25.8(6)
C63 Ir2 P2 C52 66.1(6)
C62 Ir2 P2 C52 25.6(11)
C38 Ir2 P2 C44 22.8(4)
C37 Ir2 P2 C44 61.6(4)
C60 Ir2 P2 C44 142.2(4)
C65 Ir2 P2 C44 -123.9(4)
C64 Ir2 P2 C44 -84.5(4)
C61 Ir2 P2 C44 -149.3(5)
C63 Ir2 P2 C44 -57.4(5)
C62 Ir2 P2 C44 -97.8(11)
C38 Ir2 P2 C53 -96.7(4)
C37 Ir2 P2 C53 -57.9(3)
C60 Ir2 P2 C53 22.7(4)
C65 Ir2 P2 C53 116.5(4)
C64 Ir2 P2 C53 156.0(4)
C61 Ir2 P2 C53 91.2(5)
C63 Ir2 P2 C53 -176.9(4)
C62 Ir2 P2 C53 142.7(11)
C46 C36 C37 C38 95.9(10)
C46 C36 C37 Ir2 177.8(6)
C60 Ir2 C37 C38 -159.9(5)
C65 Ir2 C37 C38 122.7(14)
C64 Ir2 C37 C38 33.5(7)
C61 Ir2 C37 C38 126.2(5)
C63 Ir2 C37 C38 58.9(5)
C62 Ir2 C37 C38 95.6(5)
P2 Ir2 C37 C38 -79.7(5)
C38 Ir2 C37 C36 -113.8(8)
C60 Ir2 C37 C36 86.3(7)
C65 Ir2 C37 C36 8.9(17)
C64 Ir2 C37 C36 -80.3(8)
C61 Ir2 C37 C36 12.4(8)
C63 Ir2 C37 C36 -54.9(7)
C62 Ir2 C37 C36 -18.2(7)
P2 Ir2 C37 C36 166.5(7)
C36 C37 C38 C39 -142.0(9)
Ir2 C37 C38 C39 106.0(9)
C36 C37 C38 Ir2 112.0(7)
C60 Ir2 C38 C37 22.2(6)
C65 Ir2 C38 C37 -158.1(5)
C64 Ir2 C38 C37 -160.1(5)
C61 Ir2 C38 C37 -92.4(7)
C63 Ir2 C38 C37 -127.6(5)
C62 Ir2 C38 C37 -95.5(5)
P2 Ir2 C38 C37 96.0(4)
C37 Ir2 C38 C39 -121.1(9)
C60 Ir2 C38 C39 -98.9(8)
C65 Ir2 C38 C39 80.8(9)
C64 Ir2 C38 C39 78.8(8)
C61 Ir2 C38 C39 146.5(6)
C63 Ir2 C38 C39 111.3(7)
C62 Ir2 C38 C39 143.4(7)
P2 Ir2 C38 C39 -25.1(7)
C37 C38 C39 C40 118.4(11)
Ir2 C38 C39 C40 -158.7(8)
C37 C38 C39 C44 -62.1(14)
Ir2 C38 C39 C44 20.8(12)
C44 C39 C40 C41 -3.6(18)
C38 C39 C40 C41 175.9(11)
C39 C40 C41 C42 3(2)
C40 C41 C42 C43 -4(3)
C41 C42 C43 C44 4(2)
C41 C42 C43 C45 -168.5(15)
C40 C39 C44 C43 4.3(17)
C38 C39 C44 C43 -175.2(11)
C40 C39 C44 P2 -179.8(9)
C38 C39 C44 P2 0.7(12)
C42 C43 C44 C39 -4.3(19)
C45 C43 C44 C39 167.8(13)
C42 C43 C44 P2 -179.3(10)
C45 C43 C44 P2 -7(2)
C52 P2 C44 C39 -147.4(7)
C53 P2 C44 C39 93.2(7)
Ir2 P2 C44 C39 -19.5(7)
C52 P2 C44 C43 28.0(12)
C53 P2 C44 C43 -91.5(12)
Ir2 P2 C44 C43 155.9(11)
C37 C36 C46 C47 105.3(11)
C37 C36 C46 C51 -71.2(12)
C51 C46 C47 C48 -1.2(18)
C36 C46 C47 C48 -177.8(10)
C46 C47 C48 C49 0.4(19)
C47 C48 C49 C50 0.7(19)
C48 C49 C50 C51 -1(2)
C49 C50 C51 C46 0.3(19)
C47 C46 C51 C50 0.8(17)
C36 C46 C51 C50 177.4(10)
C52 P2 C53 C54 111.5(7)
C44 P2 C53 C54 -126.5(7)
Ir2 P2 C53 C54 -13.4(7)
C52 P2 C53 C58 -74.3(9)
C44 P2 C53 C58 47.7(9)
Ir2 P2 C53 C58 160.8(8)
C58 C53 C54 C55 6.3(15)
P2 C53 C54 C55 -179.1(7)
C58 C53 C54 C60 173.3(9)
P2 C53 C54 C60 -12.1(12)
C53 C54 C55 C56 -6.5(16)
C60 C54 C55 C56 -174.0(10)
C54 C55 C56 C57 3.3(18)
C55 C56 C57 C58 0(2)
C56 C57 C58 C53 0(2)
C56 C57 C58 C59 -178.8(12)
C54 C53 C58 C57 -2.9(16)
P2 C53 C58 C57 -176.5(9)
C54 C53 C58 C59 175.4(10)
P2 C53 C58 C59 1.8(16)
C53 C54 C60 Ir2 34.0(11)
C55 C54 C60 Ir2 -158.6(7)
C38 Ir2 C60 C54 43.3(7)
C37 Ir2 C60 C54 57.2(6)
C65 Ir2 C60 C54 -136.6(6)
C64 Ir2 C60 C54 -133.6(6)
C61 Ir2 C60 C54 -172.2(7)
C63 Ir2 C60 C54 170.7(6)
C62 Ir2 C60 C54 160.5(6)
P2 Ir2 C60 C54 -31.1(6)
C38 Ir2 C61 C62 -5.3(8)
C37 Ir2 C61 C62 -58.2(7)
C60 Ir2 C61 C62 -130.5(6)
C65 Ir2 C61 C62 120.4(8)
C64 Ir2 C61 C62 80.2(6)
C63 Ir2 C61 C62 37.0(5)
P2 Ir2 C61 C62 162.4(4)
C38 Ir2 C61 C65 -125.7(7)
C37 Ir2 C61 C65 -178.6(5)
C60 Ir2 C61 C65 109.2(6)
C64 Ir2 C61 C65 -40.2(6)
C63 Ir2 C61 C65 -83.4(6)
C62 Ir2 C61 C65 -120.4(8)
P2 Ir2 C61 C65 42.0(7)
C38 Ir2 C61 C66 121.1(10)
C37 Ir2 C61 C66 68.1(10)
C60 Ir2 C61 C66 -4.1(9)
C65 Ir2 C61 C66 -113.3(12)
C64 Ir2 C61 C66 -153.5(10)
C63 Ir2 C61 C66 163.4(10)
C62 Ir2 C61 C66 126.4(11)
P2 Ir2 C61 C66 -71.3(10)
C65 C61 C62 C63 -4.0(10)
C66 C61 C62 C63 169.1(10)
Ir2 C61 C62 C63 -63.4(6)
C65 C61 C62 C67 -173.0(8)
C66 C61 C62 C67 0.1(16)
Ir2 C61 C62 C67 127.5(9)
C65 C61 C62 Ir2 59.4(6)
C66 C61 C62 Ir2 -127.5(11)
C38 Ir2 C62 C61 176.5(5)
C37 Ir2 C62 C61 136.1(5)
C60 Ir2 C62 C61 52.0(6)
C65 Ir2 C62 C61 -36.7(5)
C64 Ir2 C62 C61 -79.9(6)
C63 Ir2 C62 C61 -116.9(8)
P2 Ir2 C62 C61 -65.3(12)
C38 Ir2 C62 C63 -66.6(6)
C37 Ir2 C62 C63 -107.0(5)
C60 Ir2 C62 C63 168.9(5)
C65 Ir2 C62 C63 80.1(6)
C64 Ir2 C62 C63 37.0(5)
C61 Ir2 C62 C63 116.9(8)
P2 Ir2 C62 C63 51.6(13)
C38 Ir2 C62 C67 58.5(10)
C37 Ir2 C62 C67 18.1(9)
C60 Ir2 C62 C67 -66.0(9)
C65 Ir2 C62 C67 -154.7(10)
C64 Ir2 C62 C67 162.2(10)
C61 Ir2 C62 C67 -118.0(11)
C63 Ir2 C62 C67 125.1(11)
P2 Ir2 C62 C67 176.7(7)
C61 C62 C63 C64 2.8(10)
C67 C62 C63 C64 171.1(8)
Ir2 C62 C63 C64 -60.6(6)
C61 C62 C63 C68 -172.1(9)
C67 C62 C63 C68 -3.8(15)
Ir2 C62 C63 C68 124.6(9)
C61 C62 C63 Ir2 63.3(6)
C67 C62 C63 Ir2 -128.4(9)
C38 Ir2 C63 C62 117.8(6)
C37 Ir2 C63 C62 85.2(6)
C60 Ir2 C63 C62 -17.0(8)
C65 Ir2 C63 C62 -80.5(6)
C64 Ir2 C63 C62 -119.2(8)
C61 Ir2 C63 C62 -36.9(5)
P2 Ir2 C63 C62 -165.5(4)
C38 Ir2 C63 C64 -123.0(6)
C37 Ir2 C63 C64 -155.6(5)
C60 Ir2 C63 C64 102.2(6)
C65 Ir2 C63 C64 38.7(5)
C61 Ir2 C63 C64 82.3(6)
C62 Ir2 C63 C64 119.2(8)
P2 Ir2 C63 C64 -46.3(7)
C38 Ir2 C63 C68 -5.2(9)
C37 Ir2 C63 C68 -37.7(10)
C60 Ir2 C63 C68 -140.0(9)
C65 Ir2 C63 C68 156.5(10)
C64 Ir2 C63 C68 117.8(11)
C61 Ir2 C63 C68 -159.9(10)
C62 Ir2 C63 C68 -123.0(11)
P2 Ir2 C63 C68 71.5(10)
C62 C63 C64 C65 -0.5(10)
C68 C63 C64 C65 174.5(8)
Ir2 C63 C64 C65 -62.6(6)
C62 C63 C64 C69 -175.3(9)
C68 C63 C64 C69 -0.3(14)
Ir2 C63 C64 C69 122.6(9)
C62 C63 C64 Ir2 62.1(6)
C68 C63 C64 Ir2 -122.9(9)
C38 Ir2 C64 C63 62.5(6)
C37 Ir2 C64 C63 41.0(8)
C60 Ir2 C64 C63 -120.4(6)
C65 Ir2 C64 C63 -115.7(8)
C61 Ir2 C64 C63 -75.4(6)
C62 Ir2 C64 C63 -35.1(5)
P2 Ir2 C64 C63 148.3(5)
C38 Ir2 C64 C65 178.2(5)
C37 Ir2 C64 C65 156.7(5)
C60 Ir2 C64 C65 -4.7(7)
C61 Ir2 C64 C65 40.2(5)
C63 Ir2 C64 C65 115.7(8)
C62 Ir2 C64 C65 80.6(6)
P2 Ir2 C64 C65 -96.1(5)
C38 Ir2 C64 C69 -60.2(9)
C37 Ir2 C64 C69 -81.6(10)
C60 Ir2 C64 C69 116.9(9)
C65 Ir2 C64 C69 121.6(11)
C61 Ir2 C64 C69 161.9(10)
C63 Ir2 C64 C69 -122.7(11)
C62 Ir2 C64 C69 -157.8(10)
P2 Ir2 C64 C69 25.6(9)
C63 C64 C65 C61 -1.8(9)
C69 C64 C65 C61 173.0(9)
Ir2 C64 C65 C61 -65.8(6)
C63 C64 C65 C70 -169.9(9)
C69 C64 C65 C70 4.9(15)
Ir2 C64 C65 C70 126.0(10)
C63 C64 C65 Ir2 64.0(6)
C69 C64 C65 Ir2 -121.2(9)
C62 C61 C65 C64 3.5(10)
C66 C61 C65 C64 -170.2(9)
Ir2 C61 C65 C64 65.0(6)
C62 C61 C65 C70 171.8(9)
C66 C61 C65 C70 -1.9(15)
Ir2 C61 C65 C70 -126.7(10)
C62 C61 C65 Ir2 -61.5(6)
C66 C61 C65 Ir2 124.8(9)
C38 Ir2 C65 C64 -3.1(9)
C37 Ir2 C65 C64 -108.0(14)
C60 Ir2 C65 C64 176.6(5)
C61 Ir2 C65 C64 -112.5(8)
C63 Ir2 C65 C64 -38.1(5)
C62 Ir2 C65 C64 -78.3(6)
P2 Ir2 C65 C64 95.3(5)
C38 Ir2 C65 C61 109.4(7)
C37 Ir2 C65 C61 4.5(17)
C60 Ir2 C65 C61 -70.9(6)
C64 Ir2 C65 C61 112.5(8)
C63 Ir2 C65 C61 74.4(6)
C62 Ir2 C65 C61 34.2(5)
P2 Ir2 C65 C61 -152.1(5)
C38 Ir2 C65 C70 -126.9(10)
C37 Ir2 C65 C70 128.3(13)
C60 Ir2 C65 C70 52.9(10)
C64 Ir2 C65 C70 -123.7(12)
C61 Ir2 C65 C70 123.7(13)
C63 Ir2 C65 C70 -161.9(11)
C62 Ir2 C65 C70 158.0(11)
P2 Ir2 C65 C70 -28.4(10)
C79 B1 C71 C72 47.9(10)
C95 B1 C71 C72 165.1(8)
C87 B1 C71 C72 -72.9(9)
C79 B1 C71 C76 -138.7(8)
C95 B1 C71 C76 -21.5(11)
C87 B1 C71 C76 100.6(9)
C76 C71 C72 C73 0.7(14)
B1 C71 C72 C73 174.6(9)
C71 C72 C73 C74 -1.6(18)
C71 C72 C73 C78 178.8(10)
C72 C73 C74 C75 2.6(18)
C78 C73 C74 C75 -177.8(11)
C73 C74 C75 C76 -2.8(17)
C73 C74 C75 C77 -172.6(13)
C74 C75 C76 C71 2.1(16)
C77 C75 C76 C71 171.1(13)
C72 C71 C76 C75 -1.0(13)
B1 C71 C76 C75 -174.7(8)
C76 C75 C77 F10 151.6(15)
C74 C75 C77 F10 -39(2)
C76 C75 C77 F11 -72(2)
C74 C75 C77 F11 98.1(19)
C76 C75 C77 F12 39(2)
C74 C75 C77 F12 -151.3(13)
C72 C73 C78 F8A 81.6(13)
C74 C73 C78 F8A -98.0(14)
C72 C73 C78 F8B -99(2)
C74 C73 C78 F8B 81.3(19)
C72 C73 C78 F9A -35.9(18)
C74 C73 C78 F9A 144.5(13)
C72 C73 C78 F9B 140.4(13)
C74 C73 C78 F9B -39.2(19)
C72 C73 C78 F7B 24.1(16)
C74 C73 C78 F7B -155.5(13)
C72 C73 C78 F7A -158.4(12)
C74 C73 C78 F7A 22.0(16)
F8A C78 F8B F9B 48.3(11)
F9A C78 F8B F9B 141.7(19)
F7B C78 F8B F9B 99.1(15)
F7A C78 F8B F9B -51.4(15)
C73 C78 F8B F9B -131(2)
F8A C78 F9B F8B -122.6(19)
F9A C78 F9B F8B -37.0(17)
F7B C78 F9B F8B -89.2(19)
F7A C78 F9B F8B 50.8(15)
C73 C78 F9B F8B 147.0(19)
C71 B1 C79 C80 -153.2(7)
C95 B1 C79 C80 84.3(8)
C87 B1 C79 C80 -37.4(10)
C71 B1 C79 C84 32.4(10)
C95 B1 C79 C84 -90.1(8)
C87 B1 C79 C84 148.2(7)
C84 C79 C80 C81 -3.0(11)
B1 C79 C80 C81 -177.7(7)
C79 C80 C81 C82 3.1(12)
C79 C80 C81 C86 -176.1(7)
C80 C81 C82 C83 -1.2(12)
C86 C81 C82 C83 178.1(8)
C81 C82 C83 C84 -0.6(12)
C81 C82 C83 C85 -178.9(7)
C82 C83 C84 C79 0.6(12)
C85 C83 C84 C79 178.9(7)
C80 C79 C84 C83 1.1(11)
B1 C79 C84 C83 176.0(7)
C82 C83 C85 F6B 143.7(9)
C84 C83 C85 F6B -34.6(11)
C82 C83 C85 F5A 81.0(12)
C84 C83 C85 F5A -97.3(11)
C82 C83 C85 F4A -154.8(10)
C84 C83 C85 F4A 26.9(13)
C82 C83 C85 F5B -96.0(10)
C84 C83 C85 F5B 85.7(10)
C82 C83 C85 F4B 20.9(12)
C84 C83 C85 F4B -157.5(9)
C82 C83 C85 F6A -38.4(12)
C84 C83 C85 F6A 143.3(10)
C80 C81 C86 F1 -36.0(12)
C82 C81 C86 F1 144.8(8)
C80 C81 C86 F2 -155.2(8)
C82 C81 C86 F2 25.5(12)
C80 C81 C86 F3 83.4(10)
C82 C81 C86 F3 -95.9(10)
C71 B1 C87 C92 94.4(9)
C79 B1 C87 C92 -27.0(11)
C95 B1 C87 C92 -143.4(8)
C71 B1 C87 C88 -79.2(8)
C79 B1 C87 C88 159.3(7)
C95 B1 C87 C88 43.0(9)
C92 C87 C88 C89 0.7(13)
B1 C87 C88 C89 174.7(8)
C87 C88 C89 C90 0.7(16)
C87 C88 C89 C94 -179.0(8)
C88 C89 C90 C91 -4.4(17)
C94 C89 C90 C91 175.3(10)
C89 C90 C91 C92 6.4(16)
C89 C90 C91 C93 -175.7(12)
C88 C87 C92 C91 1.9(15)
B1 C87 C92 C91 -172.0(9)
C90 C91 C92 C87 -5.4(17)
C93 C91 C92 C87 176.6(11)
C92 C91 C93 F18 45(2)
C90 C91 C93 F18 -132.8(14)
C92 C91 C93 F16 -178.9(13)
C90 C91 C93 F16 3(2)
C92 C91 C93 F17 -65.7(15)
C90 C91 C93 F17 116.5(14)
C90 C89 C94 F14B 34.7(15)
C88 C89 C94 F14B -145.6(11)
C90 C89 C94 F14A -146.6(11)
C88 C89 C94 F14A 33.1(14)
C90 C89 C94 F13A -28.6(15)
C88 C89 C94 F13A 151.1(10)
C90 C89 C94 F15B -86.8(14)
C88 C89 C94 F15B 93.0(13)
C90 C89 C94 F13B 153.3(12)
C88 C89 C94 F13B -27.0(15)
C90 C89 C94 F15A 95.9(12)
C88 C89 C94 F15A -84.4(12)
C71 B1 C95 C100 136.9(7)
C79 B1 C95 C100 -100.7(8)
C87 B1 C95 C100 20.3(10)
C71 B1 C95 C96 -48.9(9)
C79 B1 C95 C96 73.5(8)
C87 B1 C95 C96 -165.5(6)
C100 C95 C96 C97 -2.3(11)
B1 C95 C96 C97 -176.9(7)
C95 C96 C97 C98 0.4(12)
C95 C96 C97 C101 179.1(8)
C96 C97 C98 C99 0.5(12)
C101 C97 C98 C99 -178.2(8)
C97 C98 C99 C100 0.6(11)
C97 C98 C99 C102 -176.5(7)
C96 C95 C100 C99 3.4(10)
B1 C95 C100 C99 177.7(7)
C98 C99 C100 C95 -2.6(11)
C102 C99 C100 C95 174.5(7)
C98 C99 C102 F21A -84.9(11)
C100 C99 C102 F21A 98.0(10)
C98 C99 C102 F19B -25.7(11)
C100 C99 C102 F19B 157.2(7)
C98 C99 C102 F19A 154.9(10)
C100 C99 C102 F19A -22.3(12)
C98 C99 C102 F20B -143.1(8)
C100 C99 C102 F20B 39.8(10)
C98 C99 C102 F20A 35.1(12)
C100 C99 C102 F20A -142.0(9)
C98 C99 C102 F21B 94.3(10)
C100 C99 C102 F21B -82.8(9)
C96 C97 C101 F22 125.6(11)
C98 C97 C101 F22 -55.6(14)
C96 C97 C101 F24 -2.9(15)
C98 C97 C101 F24 175.8(10)
C96 C97 C101 F23 -123.0(10)
C98 C97 C101 F23 55.8(12)
C127 B2 C103 C104 152.7(8)
C119 B2 C103 C104 -86.0(9)
C111 B2 C103 C104 36.9(11)
C127 B2 C103 C108 -37.9(10)
C119 B2 C103 C108 83.4(9)
C111 B2 C103 C108 -153.7(7)
C108 C103 C104 C105 0.5(16)
B2 C103 C104 C105 170.7(10)
C103 C104 C105 C106 1.4(19)
C103 C104 C105 C109 -175.9(11)
C104 C105 C106 C107 -1.6(19)
C109 C105 C106 C107 175.6(11)
C105 C106 C107 C108 0.0(17)
C105 C106 C107 C110 176.4(10)
C106 C107 C108 C103 2.0(15)
C110 C107 C108 C103 -174.4(8)
C104 C103 C108 C107 -2.2(13)
B2 C103 C108 C107 -172.1(8)
C106 C105 C109 F46A -14.0(18)
C104 C105 C109 F46A 163.3(13)
C106 C105 C109 F48A 109.9(14)
C104 C105 C109 F48A -72.8(16)
C106 C105 C109 F47A -133.9(13)
C104 C105 C109 F47A 43.4(18)
C106 C105 C109 F48B -72.7(17)
C104 C105 C109 F48B 104.6(16)
C106 C105 C109 F46B 166.4(14)
C104 C105 C109 F46B -16(2)
C106 C105 C109 F47B 48.6(18)
C104 C105 C109 F47B -134.2(14)
C106 C107 C110 F44 -102.2(13)
C108 C107 C110 F44 74.2(13)
C106 C107 C110 F45 21.3(14)
C108 C107 C110 F45 -162.2(9)
C106 C107 C110 F43 131.6(11)
C108 C107 C110 F43 -52.0(12)
C103 B2 C111 C112 -148.8(7)
C127 B2 C111 C112 88.5(8)
C119 B2 C111 C112 -30.7(10)
C103 B2 C111 C116 34.8(10)
C127 B2 C111 C116 -87.8(9)
C119 B2 C111 C116 152.9(8)
C116 C111 C112 C113 0.1(12)
B2 C111 C112 C113 -176.4(7)
C111 C112 C113 C114 -0.4(13)
C111 C112 C113 C118 177.5(8)
C112 C113 C114 C115 0.5(14)
C118 C113 C114 C115 -177.3(9)
C113 C114 C115 C116 -0.4(15)
C113 C114 C115 C117 178.9(11)
C112 C111 C116 C115 0.0(13)
B2 C111 C116 C115 176.5(8)
C114 C115 C116 C111 0.2(14)
C117 C115 C116 C111 -179.2(11)
C114 C115 C117 F28 -117.4(17)
C116 C115 C117 F28 62(2)
C114 C115 C117 F30 15(2)
C116 C115 C117 F30 -166.1(13)
C114 C115 C117 F29 123.8(15)
C116 C115 C117 F29 -56.9(18)
C114 C113 C118 F27 -30.5(15)
C112 C113 C118 F27 151.6(10)
C114 C113 C118 F26 95.3(12)
C112 C113 C118 F26 -82.6(13)
C114 C113 C118 F25 -149.5(10)
C112 C113 C118 F25 32.5(13)
C103 B2 C119 C124 85.9(9)
C127 B2 C119 C124 -151.0(7)
C111 B2 C119 C124 -37.0(10)
C103 B2 C119 C120 -85.8(8)
C127 B2 C119 C120 37.4(10)
C111 B2 C119 C120 151.4(7)
C124 C119 C120 C121 0.2(12)
B2 C119 C120 C121 172.2(7)
C119 C120 C121 C122 -1.1(13)
C119 C120 C121 C125 -178.0(8)
C120 C121 C122 C123 2.9(13)
C125 C121 C122 C123 179.8(9)
C121 C122 C123 C124 -4.1(14)
C121 C122 C123 C126 -179.0(9)
C122 C123 C124 C119 3.3(14)
C126 C123 C124 C119 178.3(9)
C120 C119 C124 C123 -1.3(12)
B2 C119 C124 C123 -173.1(8)
C122 C121 C125 F35 140.0(10)
C120 C121 C125 F35 -43.0(14)
C122 C121 C125 F36 -102.2(11)
C120 C121 C125 F36 74.7(12)
C122 C121 C125 F34 20.4(16)
C120 C121 C125 F34 -162.6(9)
C122 C123 C126 F33 120.5(11)
C124 C123 C126 F33 -54.7(14)
C122 C123 C126 F31 -9.7(16)
C124 C123 C126 F31 175.1(10)
C122 C123 C126 F32 -124.2(10)
C124 C123 C126 F32 60.6(13)
C103 B2 C127 C132 161.7(7)
C119 B2 C127 C132 44.2(9)
C111 B2 C127 C132 -76.4(8)
C103 B2 C127 C128 -25.1(10)
C119 B2 C127 C128 -142.7(7)
C111 B2 C127 C128 96.8(8)
C132 C127 C128 C129 -2.7(11)
B2 C127 C128 C129 -176.2(7)
C127 C128 C129 C130 2.1(11)
C127 C128 C129 C133 -178.6(7)
C128 C129 C130 C131 -0.2(11)
C133 C129 C130 C131 -179.5(7)
C129 C130 C131 C132 -0.8(11)
C129 C130 C131 C134 179.0(8)
C130 C131 C132 C127 0.0(11)
C134 C131 C132 C127 -179.7(8)
C128 C127 C132 C131 1.6(10)
B2 C127 C132 C131 175.5(7)
C130 C129 C133 F42 108.8(10)
C128 C129 C133 F42 -70.5(11)
C130 C129 C133 F41 -130.8(9)
C128 C129 C133 F41 49.9(11)
C130 C129 C133 F40 -13.0(11)
C128 C129 C133 F40 167.7(7)
C132 C131 C134 F38 5.0(14)
C130 C131 C134 F38 -174.7(9)
C132 C131 C134 F37 -122.5(9)
C130 C131 C134 F37 57.7(12)
C132 C131 C134 F39 126.4(9)
C130 C131 C134 F39 -53.4(11)

loop_
_platon_squeeze_void_nr
_platon_squeeze_void_average_x
_platon_squeeze_void_average_y
_platon_squeeze_void_average_z
_platon_squeeze_void_volume
_platon_squeeze_void_count_electrons
_platon_squeeze_void_content
1 -0.111 0.648 0.118 229 68 ' '
2 0.111 0.148 0.382 228 67 ' '
3 0.107 0.661 0.614 216 60 ' '
4 -0.108 0.161 0.886 217 60 ' '
5 0.173 0.005 0.081 27 6 ' '
6 0.392 0.339 0.114 217 60 ' '
7 0.389 0.852 0.882 229 68 ' '
8 0.327 -0.005 0.581 27 6 ' '
9 0.607 0.839 0.386 216 60 ' '
10 0.611 0.352 0.618 228 67 ' '
11 0.673 0.495 0.919 27 6 ' '
12 0.827 0.505 0.419 27 6 ' '
